data_7046699
loop_
_publ_author_name
'Niu, Yanjun'
'Xu, Qiaofei'
'Wang, Yuan'
'Li, Zhao'
'Lu, Jingkun'
'Ma, Pengtao'
'Zhang, Chao'
'Niu, Jingyang'
'Wang, Jingping'

_publ_section_title
;
 Preparation, characterization, and catalytic performances of a pyrazine
 dicarboxylate-bridging rare-earth-containing polytungstoarsenate
 aggregate for selective oxidation of thiophenes and deep desulfurization
 of model fuels.
;
_journal_issue 29
_journal_name_full 'Dalton transactions (Cambridge, England : 2003)'
_journal_page_first 9677
_journal_page_last 9684
_journal_paper_doi 10.1039/c8dt01243a
_journal_volume 47
_journal_year 2018
_chemical_formula_moiety 'C12 H4 As3 Ce4 K6 N4 O136 W29, 11(O)'
_chemical_formula_sum 'C12 H4 As3 Ce4 K6 N4 O147 W29'
_chemical_formula_weight 8907.68
_space_group_crystal_system triclinic
_space_group_IT_number 2
_space_group_name_Hall '-P 1'
_space_group_name_H-M_alt 'P -1'
_symmetry_space_group_name_Hall '-P 1'
_symmetry_space_group_name_H-M 'P -1'
_atom_sites_solution_hydrogens geom
_atom_sites_solution_primary direct
_audit_creation_date 2018-03-01
_audit_creation_method
;
Olex2 1.2-beta
(compiled 2015.01.26 svn.r3150 for OlexSys, GUI svn.r4998)
;
_audit_update_record
;
2018-03-09 deposited with the CCDC.
2018-06-14 downloaded from the CCDC.
;
_cell_angle_alpha 96.152(2)
_cell_angle_beta 104.376(2)
_cell_angle_gamma 116.764(2)
_cell_formula_units_Z 2
_cell_length_a 19.533(2)
_cell_length_b 20.652(2)
_cell_length_c 25.774(3)
_cell_measurement_reflns_used 9924
_cell_measurement_temperature 296(2)
_cell_measurement_theta_max 28.03
_cell_measurement_theta_min 2.22
_cell_volume 8699.6(16)
_computing_molecular_graphics 'Olex2 (Dolomanov et al., 2009)'
_computing_publication_material 'Olex2 (Dolomanov et al., 2009)'
_computing_structure_refinement 'ShelXL (Sheldrick, 2008)'
_computing_structure_solution 'ShelXS-1997 (Sheldrick, 2008)'
_diffrn_ambient_temperature 296.15
_diffrn_measured_fraction_theta_full 0.988
_diffrn_measured_fraction_theta_max 0.988
_diffrn_measurement_device_type 'Bruker APEX-II CCD'
_diffrn_measurement_method '\f and \w scans'
_diffrn_radiation_monochromator graphite
_diffrn_radiation_type MoK\a
_diffrn_radiation_wavelength 0.71073
_diffrn_reflns_av_R_equivalents 0.0620
_diffrn_reflns_av_unetI/netI 0.1360
_diffrn_reflns_Laue_measured_fraction_full 0.988
_diffrn_reflns_Laue_measured_fraction_max 0.988
_diffrn_reflns_limit_h_max 23
_diffrn_reflns_limit_h_min -21
_diffrn_reflns_limit_k_max 24
_diffrn_reflns_limit_k_min -20
_diffrn_reflns_limit_l_max 27
_diffrn_reflns_limit_l_min -30
_diffrn_reflns_number 44392
_diffrn_reflns_point_group_measured_fraction_full 0.988
_diffrn_reflns_point_group_measured_fraction_max 0.988
_diffrn_reflns_theta_full 25.099
_diffrn_reflns_theta_max 25.099
_diffrn_reflns_theta_min 1.716
_diffrn_standards_number 0
_exptl_absorpt_coefficient_mu 20.914
_exptl_absorpt_correction_T_max 0.7457
_exptl_absorpt_correction_T_min 0.2977
_exptl_absorpt_correction_type multi-scan
_exptl_absorpt_process_details
;
SADABS-2008/1 (Bruker,2008) was used for absorption correction.
wR2(int) was 0.1509 before and 0.0530 after correction.
The Ratio of minimum to maximum transmission is 0.3992.
The \l/2 correction factor is 0.0015.
;
_exptl_crystal_colour colourless
_exptl_crystal_colour_primary colourless
_exptl_crystal_density_diffrn 3.400
_exptl_crystal_description block
_exptl_crystal_F_000 7742
_exptl_crystal_size_max 0.38
_exptl_crystal_size_mid 0.22
_exptl_crystal_size_min 0.21
_refine_diff_density_max 4.600
_refine_diff_density_min -5.501
_refine_diff_density_rms 0.572
_refine_ls_extinction_method none
_refine_ls_goodness_of_fit_ref 1.001
_refine_ls_hydrogen_treatment constr
_refine_ls_matrix_type full
_refine_ls_number_parameters 1040
_refine_ls_number_reflns 30618
_refine_ls_number_restraints 0
_refine_ls_restrained_S_all 1.001
_refine_ls_R_factor_all 0.1361
_refine_ls_R_factor_gt 0.0709
_refine_ls_shift/su_max 0.001
_refine_ls_shift/su_mean 0.000
_refine_ls_structure_factor_coef Fsqd
_refine_ls_weighting_details 'w=1/[\s^2^(Fo^2^)+(0.1041P)^2^] where P=(Fo^2^+2Fc^2^)/3'
_refine_ls_weighting_scheme calc
_refine_ls_wR_factor_gt 0.1686
_refine_ls_wR_factor_ref 0.2079
_reflns_Friedel_coverage 0.000
_reflns_number_gt 18044
_reflns_number_total 30618
_reflns_threshold_expression 'I > 2\s(I)'
_cod_data_source_file c8dt01243a2.cif
_cod_data_source_block njy1
_cod_depositor_comments 'Adding full bibliography for 7046699.cif.'
_cod_original_cell_volume 8699.8(17)
_cod_database_code 7046699
_shelx_space_group_comment
;
The symmetry employed for this shelxl refinement is uniquely defined
by the following loop, which should always be used as a source of
symmetry information in preference to the above space-group names.
They are only intended as comments.
;
_shelx_estimated_absorpt_t_max 0.097
_shelx_estimated_absorpt_t_min 0.046
_olex2_refinement_description
;
1. Fixed Uiso
 At 1.2 times of:
  All C(H) groups
2. Others
 Fixed Sof: K6(0.5) K7(0.5)
3.a Aromatic/amide H refined with riding coordinates:
 C1(H1), C2(H2), C7(H7), C8(H8)
;
_shelx_shelxl_version_number 2018/1
_olex2_submission_special_instructions 'No special instructions were received'

loop_
_space_group_symop_operation_xyz
'x, y, z'
'-x, -y, -z'

loop_
_atom_site_label
_atom_site_type_symbol
_atom_site_fract_x
_atom_site_fract_y
_atom_site_fract_z
_atom_site_U_iso_or_equiv
_atom_site_adp_type
_atom_site_occupancy
_atom_site_site_symmetry_order
_atom_site_calc_flag
_atom_site_refinement_flags_posn
_atom_site_refinement_flags_occupancy
W1 W 0.85583(7) 0.94760(6) 0.74874(5) 0.0213(3) Uani 1 1 d . .
W2 W 0.91041(7) 0.98836(6) 0.88783(5) 0.0242(3) Uani 1 1 d . .
W3 W 0.80216(7) 1.05997(6) 0.81517(5) 0.0243(3) Uani 1 1 d . .
W4 W 0.75085(8) 0.89372(7) 0.94634(6) 0.0351(3) Uani 1 1 d . .
W5 W 0.63662(8) 0.96350(6) 0.87464(6) 0.0297(3) Uani 1 1 d . .
W6 W 0.55726(7) 0.77712(6) 0.86665(5) 0.0236(3) Uani 1 1 d . .
W7 W 0.58842(7) 0.93225(6) 0.72295(5) 0.0269(3) Uani 1 1 d . .
W8 W 0.49359(7) 0.74756(6) 0.71500(5) 0.0224(3) Uani 1 1 d . .
W9 W 0.64575(7) 0.81854(6) 0.66225(5) 0.0217(3) Uani 1 1 d . .
W10 W 0.57987(7) 0.63315(6) 0.77650(5) 0.0165(2) Uani 1 1 d . .
W11 W 0.37872(7) 0.50293(6) 0.79626(5) 0.0219(3) Uani 1 1 d . .
W12 W 0.31118(7) 0.32252(7) 0.80919(5) 0.0246(3) Uani 1 1 d . .
W13 W 0.31842(7) 0.36101(6) 0.68524(5) 0.0207(3) Uani 1 1 d . .
W14 W 0.50699(8) 0.38183(7) 0.91713(5) 0.0245(3) Uani 1 1 d . .
W15 W 0.57341(7) 0.55741(6) 0.90130(5) 0.0201(3) Uani 1 1 d . .
W16 W 0.68182(7) 0.47017(6) 0.89098(5) 0.0201(3) Uani 1 1 d . .
W17 W 0.42981(7) 0.22376(6) 0.79690(5) 0.0244(3) Uani 1 1 d . .
W18 W 0.43413(7) 0.26662(6) 0.67361(5) 0.0209(3) Uani 1 1 d . .
W19 W 0.61065(7) 0.31186(6) 0.77346(5) 0.0204(3) Uani 1 1 d . .
W20 W 0.72425(7) 0.51278(6) 0.76049(5) 0.0166(2) Uani 1 1 d . .
W21 W 0.82216(7) 0.45703(6) 0.66950(5) 0.0240(3) Uani 1 1 d . .
W22 W 0.86708(8) 0.61565(7) 0.62847(5) 0.0265(3) Uani 1 1 d . .
W23 W 1.00540(8) 0.55525(8) 0.65704(6) 0.0339(3) Uani 1 1 d . .
W24 W 1.01831(8) 0.79755(7) 0.71988(6) 0.0298(3) Uani 1 1 d . .
W25 W 1.15806(8) 0.73938(8) 0.75619(6) 0.0375(4) Uani 1 1 d . .
W26 W 1.10986(8) 0.81636(7) 0.85412(6) 0.0340(3) Uani 1 1 d . .
W27 W 1.09103(8) 0.56280(8) 0.80382(6) 0.0360(3) Uani 1 1 d . .
W28 W 1.05434(9) 0.64590(7) 0.90589(6) 0.0359(3) Uani 1 1 d . .
W29 W 0.90551(7) 0.48188(6) 0.81896(5) 0.0226(3) Uani 1 1 d . .
Ce1 Ce 0.77938(9) 0.71501(8) 0.72722(6) 0.0168(3) Uani 1 1 d . .
Ce2 Ce 0.96319(16) 1.05366(13) 0.63889(11) 0.0585(7) Uani 1 1 d . .
Ce3 Ce 0.51898(9) 0.47592(8) 0.63475(6) 0.0168(3) Uani 1 1 d . .
Ce4 Ce 0.79294(11) 0.25765(9) 0.82200(8) 0.0337(5) Uani 1 1 d . .
As1 As 0.70709(17) 0.84813(14) 0.80303(11) 0.0177(6) Uani 1 1 d . .
As2 As 0.51062(16) 0.42482(14) 0.77841(11) 0.0158(6) Uani 1 1 d . .
As3 As 0.94575(17) 0.63774(15) 0.76811(12) 0.0195(6) Uani 1 1 d . .
K1 K 0.4288(5) 0.5601(4) 0.5093(3) 0.0405(18) Uani 1 1 d . .
K2 K 0.5632(6) 0.7717(5) 0.4822(4) 0.059(2) Uani 1 1 d . .
K3 K 0.7732(5) 0.6788(5) 0.8836(4) 0.062(3) Uani 1 1 d . .
K4 K 0.7720(6) 0.5946(6) 0.4527(4) 0.069(3) Uani 1 1 d . .
K5 K 1.0653(6) 0.9361(5) 0.9470(4) 0.065(3) Uani 1 1 d . .
K6 K 0.3239(10) 0.6747(9) 0.7873(7) 0.052(4) Uani 0.5 1 d . P
K7 K 0.3818(11) 0.6094(8) 0.9269(6) 0.054(5) Uani 0.5 1 d . P
O1 O 0.8406(11) 0.8569(10) 0.7496(8) 0.026(5) Uiso 1 1 d . .
O2 O 0.9183(11) 0.9828(10) 0.7095(8) 0.028(5) Uiso 1 1 d . .
O3 O 0.9403(11) 0.9986(10) 0.8218(8) 0.025(5) Uiso 1 1 d . .
O4 O 0.8489(11) 1.0470(10) 0.7640(8) 0.027(5) Uiso 1 1 d . .
O5 O 0.7525(11) 0.9088(10) 0.6948(7) 0.020(4) Uiso 1 1 d . .
O6 O 0.7877(10) 0.9397(10) 0.8092(7) 0.020(4) Uiso 1 1 d . .
O7 O 0.8997(11) 0.8999(10) 0.8818(8) 0.025(5) Uiso 1 1 d . .
O8 O 1.0052(13) 1.0443(12) 0.9377(9) 0.039(6) Uiso 1 1 d . .
O9 O 0.8871(11) 1.0744(10) 0.8751(7) 0.021(4) Uiso 1 1 d . .
O10 O 0.8391(11) 0.9714(10) 0.9307(8) 0.028(5) Uiso 1 1 d . .
O11 O 0.8221(12) 1.1519(11) 0.8193(8) 0.032(5) Uiso 1 1 d . .
O12 O 0.7321(12) 1.0313(11) 0.8602(9) 0.035(5) Uiso 1 1 d . .
O13 O 0.6944(11) 1.0084(10) 0.7548(8) 0.024(4) Uiso 1 1 d . .
O14 O 0.7744(13) 0.8250(12) 0.9247(9) 0.043(6) Uiso 1 1 d . .
O15 O 0.7917(13) 0.9182(12) 1.0185(9) 0.044(6) Uiso 1 1 d . .
O16 O 0.7054(12) 0.9671(11) 0.9443(8) 0.033(5) Uiso 1 1 d . .
O17 O 0.6404(12) 0.8197(11) 0.9365(9) 0.035(5) Uiso 1 1 d . .
O18 O 0.6734(10) 0.8736(9) 0.8551(7) 0.019(4) Uiso 1 1 d . .
O19 O 0.6059(13) 1.0230(12) 0.8987(9) 0.044(6) Uiso 1 1 d . .
O20 O 0.5521(13) 0.8728(12) 0.8779(9) 0.043(6) Uiso 1 1 d . .
O21 O 0.5821(10) 0.9395(9) 0.7968(7) 0.018(4) Uiso 1 1 d . .
O22 O 0.4760(12) 0.7228(11) 0.8849(8) 0.034(5) Uiso 1 1 d . .
O23 O 0.5884(12) 0.7154(11) 0.8401(8) 0.028(5) Uiso 1 1 d . .
O24 O 0.5002(12) 0.7692(11) 0.7903(8) 0.029(5) Uiso 1 1 d . .
O25 O 0.5421(13) 0.9830(12) 0.6991(9) 0.045(6) Uiso 1 1 d . .
O26 O 0.4874(11) 0.8353(10) 0.7058(7) 0.021(4) Uiso 1 1 d . .
O27 O 0.6051(10) 0.8968(9) 0.6603(7) 0.019(4) Uiso 1 1 d . .
O28 O 0.6306(10) 0.8468(9) 0.7461(7) 0.018(4) Uiso 1 1 d . .
O29 O 0.3908(12) 0.6816(11) 0.6839(8) 0.029(5) Uiso 1 1 d . .
O30 O 0.5395(10) 0.6856(9) 0.7317(7) 0.014(4) Uiso 1 1 d . .
O31 O 0.5337(11) 0.7518(10) 0.6525(7) 0.022(4) Uiso 1 1 d . .
O32 O 0.6384(12) 0.8022(11) 0.5935(8) 0.032(5) Uiso 1 1 d . .
O33 O 0.6825(11) 0.7609(10) 0.6909(8) 0.022(4) Uiso 1 1 d . .
O34 O 0.6813(11) 0.6855(10) 0.7838(8) 0.024(4) Uiso 1 1 d . .
O35 O 0.5459(11) 0.5576(10) 0.7209(7) 0.021(4) Uiso 1 1 d . .
O36 O 0.3314(12) 0.5501(11) 0.8125(9) 0.036(5) Uiso 1 1 d . .
O37 O 0.4552(11) 0.5711(10) 0.7755(8) 0.028(5) Uiso 1 1 d . .
O38 O 0.3150(11) 0.4148(10) 0.8249(8) 0.029(5) Uiso 1 1 d . .
O39 O 0.3068(12) 0.4420(11) 0.7238(8) 0.029(5) Uiso 1 1 d . .
O40 O 0.4641(11) 0.5270(10) 0.8664(7) 0.021(4) Uiso 1 1 d . .
O41 O 0.4094(10) 0.4039(9) 0.7720(7) 0.016(4) Uiso 1 1 d . .
O42 O 0.2339(13) 0.2686(12) 0.8339(9) 0.039(6) Uiso 1 1 d . .
O43 O 0.2549(11) 0.3005(10) 0.7338(7) 0.022(4) Uiso 1 1 d . .
O44 O 0.4050(12) 0.3657(11) 0.8810(8) 0.031(5) Uiso 1 1 d . .
O45 O 0.3525(12) 0.2565(11) 0.7966(9) 0.036(5) Uiso 1 1 d . .
O46 O 0.2329(11) 0.3281(10) 0.6285(8) 0.028(5) Uiso 1 1 d . .
O47 O 0.3952(11) 0.4219(10) 0.6634(8) 0.027(5) Uiso 1 1 d . .
O48 O 0.3459(12) 0.2822(11) 0.6778(8) 0.029(5) Uiso 1 1 d . .
O49 O 0.4954(13) 0.3523(12) 0.9758(9) 0.038(6) Uiso 1 1 d . .
O50 O 0.5432(11) 0.4889(10) 0.9470(7) 0.022(4) Uiso 1 1 d . .
O51 O 0.6250(11) 0.4205(10) 0.9383(8) 0.027(5) Uiso 1 1 d . .
O52 O 0.4865(11) 0.2967(10) 0.8708(8) 0.028(5) Uiso 1 1 d . .
O53 O 0.5481(11) 0.4422(10) 0.8521(7) 0.021(4) Uiso 1 1 d . .
O54 O 0.6089(12) 0.6425(11) 0.9472(8) 0.033(5) Uiso 1 1 d . .
O55 O 0.5937(10) 0.5867(9) 0.8362(7) 0.018(4) Uiso 1 1 d . .
O56 O 0.6781(11) 0.5578(10) 0.9196(7) 0.022(4) Uiso 1 1 d . .
O57 O 0.7800(12) 0.4960(11) 0.9291(8) 0.032(5) Uiso 1 1 d . .
O58 O 0.6997(10) 0.5106(9) 0.8283(7) 0.015(4) Uiso 1 1 d . .
O59 O 0.6479(11) 0.3734(10) 0.8477(7) 0.020(4) Uiso 1 1 d . .
O60 O 0.3850(13) 0.1406(11) 0.8162(9) 0.038(5) Uiso 1 1 d . .
O61 O 0.3924(12) 0.1909(11) 0.7220(8) 0.032(5) Uiso 1 1 d . .
O62 O 0.5312(10) 0.2333(9) 0.8025(7) 0.019(4) Uiso 1 1 d . .
O63 O 0.4946(10) 0.3311(9) 0.7630(7) 0.016(4) Uiso 1 1 d . .
O64 O 0.3886(12) 0.1983(11) 0.6121(8) 0.030(5) Uiso 1 1 d . .
O65 O 0.4849(11) 0.3496(10) 0.6547(7) 0.022(4) Uiso 1 1 d . .
O66 O 0.5321(11) 0.2563(10) 0.7010(8) 0.027(5) Uiso 1 1 d . .
O67 O 0.6731(11) 0.2714(10) 0.7813(8) 0.023(4) Uiso 1 1 d . .
O68 O 0.6676(11) 0.3924(10) 0.7519(8) 0.027(5) Uiso 1 1 d . .
O69 O 0.6309(12) 0.4913(11) 0.7130(8) 0.033(5) Uiso 1 1 d . .
O70 O 0.7743(11) 0.6092(10) 0.7726(7) 0.021(4) Uiso 1 1 d . .
O71 O 0.7491(14) 0.3637(13) 0.6365(10) 0.049(6) Uiso 1 1 d . .
O72 O 0.7680(11) 0.4911(10) 0.7069(7) 0.020(4) Uiso 1 1 d . .
O73 O 0.7991(12) 0.5070(11) 0.6143(8) 0.031(5) Uiso 1 1 d . .
O74 O 0.9061(12) 0.4598(11) 0.6443(9) 0.035(5) Uiso 1 1 d . .
O75 O 0.8754(12) 0.4498(11) 0.7414(9) 0.034(5) Uiso 1 1 d . .
O76 O 0.9267(11) 0.5817(10) 0.7012(8) 0.025(5) Uiso 1 1 d . .
O77 O 0.8192(10) 0.6381(10) 0.6701(7) 0.020(4) Uiso 1 1 d . .
O78 O 0.8238(13) 0.6256(12) 0.5641(9) 0.043(6) Uiso 1 1 d . .
O79 O 0.9461(12) 0.5823(11) 0.6063(9) 0.037(5) Uiso 1 1 d . .
O80 O 0.9637(11) 0.7101(10) 0.6594(8) 0.024(5) Uiso 1 1 d . .
O81 O 1.0511(13) 0.5250(12) 0.6195(9) 0.040(6) Uiso 1 1 d . .
O82 O 1.0913(13) 0.6544(12) 0.6920(9) 0.038(5) Uiso 1 1 d . .
O83 O 1.0391(13) 0.5277(12) 0.7262(9) 0.040(6) Uiso 1 1 d . .
O84 O 1.0315(14) 0.8692(12) 0.6862(9) 0.045(6) Uiso 1 1 d . .
O85 O 0.9270(11) 0.7739(10) 0.7369(8) 0.028(5) Uiso 1 1 d . .
O86 O 1.1233(13) 0.7959(12) 0.7144(9) 0.042(6) Uiso 1 1 d . .
O87 O 1.0931(12) 0.8605(11) 0.7944(8) 0.032(5) Uiso 1 1 d . .
O88 O 1.0369(11) 0.7191(10) 0.7714(7) 0.021(4) Uiso 1 1 d . .
O89 O 1.2515(14) 0.7656(13) 0.7480(10) 0.051(7) Uiso 1 1 d . .
O90 O 1.1924(13) 0.8057(12) 0.8250(9) 0.043(6) Uiso 1 1 d . .
O91 O 1.1503(13) 0.6626(12) 0.7967(9) 0.042(6) Uiso 1 1 d . .
O92 O 1.1781(13) 0.8964(12) 0.9058(9) 0.040(6) Uiso 1 1 d . .
O93 O 1.0155(13) 0.7941(12) 0.8633(9) 0.038(5) Uiso 1 1 d . .
O94 O 1.1135(12) 0.7387(11) 0.8908(9) 0.034(5) Uiso 1 1 d . .
O95 O 1.1649(14) 0.5384(13) 0.8141(10) 0.051(6) Uiso 1 1 d . .
O96 O 1.1185(12) 0.6108(11) 0.8813(8) 0.032(5) Uiso 1 1 d . .
O97 O 1.0032(13) 0.4775(12) 0.8151(9) 0.044(6) Uiso 1 1 d . .
O98 O 0.9903(11) 0.5927(10) 0.8084(7) 0.020(4) Uiso 1 1 d . .
O99 O 1.0970(14) 0.6686(13) 0.9777(10) 0.046(6) Uiso 1 1 d . .
O100 O 0.9680(14) 0.6706(12) 0.8994(9) 0.045(6) Uiso 1 1 d . .
O101 O 0.9703(11) 0.5426(10) 0.8921(8) 0.028(5) Uiso 1 1 d . .
O102 O 0.8594(12) 0.3957(11) 0.8347(9) 0.034(5) Uiso 1 1 d . .
O103 O 0.8331(11) 0.5113(10) 0.8109(8) 0.024(4) Uiso 1 1 d . .
O104 O 0.8999(19) 1.0585(18) 0.5465(14) 0.090(10) Uiso 1 1 d . .
O105 O 0.828(2) 1.0660(19) 0.4665(14) 0.095(11) Uiso 1 1 d . .
O106 O 1.0470(16) 1.0547(14) 0.4159(11) 0.062(7) Uiso 1 1 d . .
O107 O 1.0033(18) 1.1113(17) 0.4658(13) 0.079(9) Uiso 1 1 d . .
O108 O 0.3824(12) 0.4309(11) 0.5449(8) 0.031(5) Uiso 1 1 d . .
O109 O 0.4524(12) 0.3734(11) 0.5383(8) 0.029(5) Uiso 1 1 d . .
O110 O 0.4239(10) 0.4448(9) 0.4376(7) 0.019(4) Uiso 1 1 d . .
O111 O 0.3490(11) 0.3901(10) 0.3497(8) 0.023(4) Uiso 1 1 d . .
N1 N 0.805(2) 0.9089(19) 0.4567(14) 0.067(10) Uiso 1 1 d . .
N2 N 0.9244(18) 0.9193(16) 0.4099(12) 0.048(8) Uiso 1 1 d . .
N3 N 0.2396(12) 0.2724(11) 0.3764(8) 0.011(4) Uiso 1 1 d . .
N4 N 0.2682(14) 0.2640(13) 0.4868(10) 0.025(6) Uiso 1 1 d . .
C1 C 0.802(2) 0.846(2) 0.4306(16) 0.055(10) Uiso 1 1 d . .
H1 H 0.762229 0.798803 0.429271 0.066 Uiso 1 1 calc R .
C2 C 0.861(2) 0.855(2) 0.4057(16) 0.052(10) Uiso 1 1 d . .
H2 H 0.855218 0.811750 0.384795 0.063 Uiso 1 1 calc R .
C3 C 0.927(2) 0.979(2) 0.4415(16) 0.049(10) Uiso 1 1 d . .
C4 C 0.875(2) 0.978(2) 0.4618(16) 0.055(10) Uiso 1 1 d . .
C5 C 0.997(2) 1.052(2) 0.4417(16) 0.051(10) Uiso 1 1 d . .
C6 C 0.871(2) 1.038(2) 0.4938(17) 0.056(10) Uiso 1 1 d . .
C7 C 0.1927(19) 0.2155(17) 0.3901(13) 0.032(7) Uiso 1 1 d . .
H7 H 0.148361 0.176159 0.361924 0.039 Uiso 1 1 calc R .
C8 C 0.203(2) 0.2075(18) 0.4450(14) 0.039(8) Uiso 1 1 d . .
H8 H 0.165746 0.164864 0.452384 0.047 Uiso 1 1 calc R .
C9 C 0.3199(16) 0.3215(15) 0.4731(11) 0.021(6) Uiso 1 1 d . .
C10 C 0.3057(15) 0.3267(14) 0.4169(11) 0.017(6) Uiso 1 1 d . .
C11 C 0.3904(18) 0.3795(16) 0.5217(12) 0.028(7) Uiso 1 1 d . .
C12 C 0.3657(16) 0.3928(15) 0.4021(12) 0.022(6) Uiso 1 1 d . .
O1W O 0.8619(11) 0.7664(10) 0.8281(8) 0.023(4) Uiso 1 1 d . .
O2W O 0.807(2) 0.9613(18) 0.6036(14) 0.095(10) Uiso 1 1 d . .
O3W O 0.910(2) 1.1223(18) 0.6929(14) 0.094(10) Uiso 1 1 d . .
O4W O 1.0716(18) 1.0160(17) 0.6907(13) 0.085(9) Uiso 1 1 d . .
O5W O 1.088(2) 1.156(2) 0.7227(17) 0.126(14) Uiso 1 1 d . .
O6W O 1.015(2) 1.1878(19) 0.6233(15) 0.099(11) Uiso 1 1 d . .
O7W O 0.6213(11) 0.4440(10) 0.6032(8) 0.028(5) Uiso 1 1 d . .
O8W O 0.4701(13) 0.5760(12) 0.6231(9) 0.039(6) Uiso 1 1 d . .
O9W O 0.7713(15) 0.3279(14) 0.9021(10) 0.055(7) Uiso 1 1 d . .
O10W O 0.7884(18) 0.2812(17) 0.7245(13) 0.079(9) Uiso 1 1 d . .
O11W O 0.9325(19) 0.3046(18) 0.8066(13) 0.088(10) Uiso 1 1 d . .
O12W O 0.9064(19) 0.2970(17) 0.9135(13) 0.086(10) Uiso 1 1 d . .
O13W O 0.7123(19) 0.1687(18) 0.8713(14) 0.091(10) Uiso 1 1 d . .
O14W O 0.6833(19) 0.1430(18) 0.7448(13) 0.088(10) Uiso 1 1 d . .
O15W O 0.3711(13) 0.4715(12) 0.9426(9) 0.038(5) Uiso 1 1 d . .
O16W O 0.6782(13) 0.4721(12) 0.3593(9) 0.040(6) Uiso 1 1 d . .
O17W O 0.4165(16) 0.7039(15) 0.3961(11) 0.062(7) Uiso 1 1 d . .
O18W O 0.9081(15) 0.4634(14) 0.9714(11) 0.059(7) Uiso 1 1 d . .
O19W O 0.4444(17) 0.7017(16) 0.5373(12) 0.077(9) Uiso 1 1 d . .
O20W O 1.0788(16) 0.9795(15) 0.8467(11) 0.063(7) Uiso 1 1 d . .
O21W O 0.4138(19) 0.8477(18) 0.7903(14) 0.092(10) Uiso 1 1 d . .
O22W O 0.794(2) 0.5720(19) 1.0392(15) 0.102(11) Uiso 1 1 d . .
O23W O 0.697(2) 0.915(2) 0.5072(15) 0.106(12) Uiso 1 1 d . .
O24W O 0.279(2) 0.5443(18) 0.5035(14) 0.095(11) Uiso 1 1 d . .
O25W O 0.182(2) 0.417(2) 0.8403(16) 0.119(13) Uiso 1 1 d . .
O26W O 1.134(2) 0.8704(19) 1.0200(14) 0.097(11) Uiso 1 1 d . .
O27W O 0.824(2) 0.855(2) 1.1029(17) 0.121(13) Uiso 1 1 d . .
O28W O 1.057(3) 1.140(2) 0.8179(18) 0.137(15) Uiso 1 1 d . .
O29W O 0.891(2) 0.657(2) 0.9696(18) 0.134(15) Uiso 1 1 d . .
O30W O 0.932(3) 0.828(3) 0.972(2) 0.155(17) Uiso 1 1 d . .
O31W O 1.078(3) 0.724(3) 0.595(2) 0.160(18) Uiso 1 1 d . .
O32W O 1.137(3) 0.883(3) 0.622(2) 0.171(19) Uiso 1 1 d . .
O33W O 0.625(3) 0.265(3) 0.923(2) 0.167(18) Uiso 1 1 d . .
O34W O 0.970(3) 0.367(3) 0.705(2) 0.19(2) Uiso 1 1 d . .
O35W O 0.989(3) 0.217(3) 0.935(2) 0.19(2) Uiso 1 1 d . .
O36W O 0.939(3) 0.556(2) 1.0813(18) 0.139(15) Uiso 1 1 d . .

loop_
_atom_site_aniso_label
_atom_site_aniso_U_11
_atom_site_aniso_U_22
_atom_site_aniso_U_33
_atom_site_aniso_U_23
_atom_site_aniso_U_13
_atom_site_aniso_U_12
W1 0.0269(7) 0.0148(5) 0.0271(7) 0.0094(5) 0.0112(5) 0.0122(5)
W2 0.0277(7) 0.0181(6) 0.0273(7) 0.0045(5) 0.0066(5) 0.0132(5)
W3 0.0310(7) 0.0129(5) 0.0333(7) 0.0073(5) 0.0107(6) 0.0140(5)
W4 0.0362(8) 0.0348(7) 0.0266(8) 0.0092(6) 0.0080(6) 0.0124(6)
W5 0.0366(8) 0.0178(6) 0.0418(8) 0.0055(5) 0.0190(6) 0.0166(6)
W6 0.0295(7) 0.0176(6) 0.0286(7) 0.0053(5) 0.0157(6) 0.0126(5)
W7 0.0287(7) 0.0173(6) 0.0395(8) 0.0101(5) 0.0078(6) 0.0164(5)
W8 0.0236(7) 0.0174(6) 0.0291(7) 0.0071(5) 0.0075(5) 0.0128(5)
W9 0.0292(7) 0.0189(6) 0.0223(7) 0.0091(5) 0.0082(5) 0.0154(5)
W10 0.0226(6) 0.0141(5) 0.0190(6) 0.0072(4) 0.0106(5) 0.0115(5)
W11 0.0228(7) 0.0233(6) 0.0272(7) 0.0089(5) 0.0138(5) 0.0143(5)
W12 0.0259(7) 0.0238(6) 0.0291(7) 0.0117(5) 0.0166(6) 0.0114(5)
W13 0.0210(6) 0.0193(6) 0.0211(7) 0.0072(5) 0.0080(5) 0.0085(5)
W14 0.0313(7) 0.0259(6) 0.0224(7) 0.0139(5) 0.0150(6) 0.0144(6)
W15 0.0272(7) 0.0211(6) 0.0179(6) 0.0067(5) 0.0117(5) 0.0142(5)
W16 0.0246(7) 0.0210(6) 0.0194(6) 0.0093(5) 0.0088(5) 0.0134(5)
W17 0.0300(7) 0.0162(6) 0.0312(7) 0.0133(5) 0.0155(6) 0.0106(5)
W18 0.0278(7) 0.0136(5) 0.0224(7) 0.0065(5) 0.0102(5) 0.0098(5)
W19 0.0262(7) 0.0152(5) 0.0285(7) 0.0115(5) 0.0130(5) 0.0141(5)
W20 0.0228(6) 0.0139(5) 0.0199(6) 0.0089(5) 0.0103(5) 0.0121(5)
W21 0.0300(7) 0.0230(6) 0.0275(7) 0.0057(5) 0.0144(6) 0.0178(6)
W22 0.0360(8) 0.0335(7) 0.0241(7) 0.0132(5) 0.0170(6) 0.0239(6)
W23 0.0380(8) 0.0410(8) 0.0441(9) 0.0167(7) 0.0285(7) 0.0281(7)
W24 0.0288(7) 0.0266(7) 0.0427(8) 0.0191(6) 0.0194(6) 0.0148(6)
W25 0.0274(8) 0.0385(8) 0.0567(10) 0.0195(7) 0.0231(7) 0.0182(6)
W26 0.0287(8) 0.0237(7) 0.0441(9) 0.0081(6) 0.0081(6) 0.0108(6)
W27 0.0303(8) 0.0433(8) 0.0538(10) 0.0228(7) 0.0207(7) 0.0284(7)
W28 0.0406(8) 0.0305(7) 0.0301(8) 0.0082(6) 0.0037(6) 0.0165(6)
W29 0.0273(7) 0.0187(6) 0.0306(7) 0.0126(5) 0.0116(6) 0.0161(5)
Ce1 0.0217(9) 0.0136(7) 0.0172(9) 0.0067(6) 0.0075(7) 0.0092(7)
Ce2 0.0704(17) 0.0462(13) 0.0648(17) 0.0211(12) 0.0354(13) 0.0257(13)
Ce3 0.0218(9) 0.0137(7) 0.0168(9) 0.0059(6) 0.0084(7) 0.0088(7)
Ce4 0.0382(11) 0.0206(9) 0.0498(13) 0.0131(8) 0.0145(9) 0.0198(8)
As1 0.0234(16) 0.0125(13) 0.0199(16) 0.0055(11) 0.0085(12) 0.0101(12)
As2 0.0216(16) 0.0131(13) 0.0174(15) 0.0058(11) 0.0092(12) 0.0106(12)
As3 0.0216(16) 0.0186(14) 0.0218(16) 0.0088(12) 0.0103(13) 0.0104(13)
K1 0.055(5) 0.039(4) 0.033(4) 0.015(3) 0.019(4) 0.024(4)
K2 0.071(6) 0.051(5) 0.049(6) 0.020(4) 0.022(5) 0.023(5)
K3 0.059(6) 0.059(6) 0.045(5) 0.026(4) 0.017(4) 0.010(5)
K4 0.074(7) 0.076(7) 0.059(6) 0.021(5) 0.027(5) 0.035(6)
K5 0.080(7) 0.048(5) 0.056(6) 0.000(4) -0.004(5) 0.038(5)
K6 0.046(10) 0.048(9) 0.056(11) 0.016(8) -0.002(8) 0.028(8)
K7 0.078(12) 0.034(8) 0.017(8) 0.016(6) 0.013(8) 0.001(8)

loop_
_atom_type_symbol
_atom_type_description
_atom_type_scat_dispersion_real
_atom_type_scat_dispersion_imag
_atom_type_scat_source
C C 0.0033 0.0016 'International Tables Vol C Tables 4.2.6.8 and 6.1.1.4'
H H 0.0000 0.0000 'International Tables Vol C Tables 4.2.6.8 and 6.1.1.4'
As As 0.0499 2.0058 'International Tables Vol C Tables 4.2.6.8 and 6.1.1.4'
Ce Ce -0.2486 2.6331 'International Tables Vol C Tables 4.2.6.8 and 6.1.1.4'
K K 0.2009 0.2494 'International Tables Vol C Tables 4.2.6.8 and 6.1.1.4'
N N 0.0061 0.0033 'International Tables Vol C Tables 4.2.6.8 and 6.1.1.4'
O O 0.0106 0.0060 'International Tables Vol C Tables 4.2.6.8 and 6.1.1.4'
W W -0.8490 6.8722 'International Tables Vol C Tables 4.2.6.8 and 6.1.1.4'

loop_
_geom_angle_atom_site_label_1
_geom_angle_atom_site_label_2
_geom_angle_atom_site_label_3
_geom_angle
_geom_angle_site_symmetry_1
_geom_angle_site_symmetry_3
O1 W1 O3 96.4(8) . .
O1 W1 O4 161.0(8) . .
O1 W1 O5 91.9(8) . .
O1 W1 O6 89.6(8) . .
O2 W1 O1 107.2(9) . .
O2 W1 O3 97.4(8) . .
O2 W1 O4 91.8(8) . .
O2 W1 O5 100.6(8) . .
O2 W1 O6 162.3(8) . .
O3 W1 O4 80.8(7) . .
O3 W1 O6 74.8(7) . .
O4 W1 O6 71.5(7) . .
O5 W1 O3 157.1(8) . .
O5 W1 O4 84.5(7) . .
O5 W1 O6 83.9(7) . .
O3 W2 K5 91.9(6) . .
O3 W2 O6 71.6(7) . .
O3 W2 O9 83.8(7) . .
O6 W2 K5 138.5(4) . .
O7 W2 K5 51.6(6) . .
O7 W2 O3 92.4(8) . .
O7 W2 O6 90.3(7) . .
O7 W2 O8 102.7(9) . .
O7 W2 O9 161.4(8) . .
O7 W2 O10 93.5(8) . .
O8 W2 K5 52.0(7) . .
O8 W2 O3 99.7(9) . .
O8 W2 O6 164.8(8) . .
O8 W2 O9 95.9(9) . .
O8 W2 O10 102.1(9) . .
O9 W2 K5 146.4(5) . .
O9 W2 O6 71.2(6) . .
O10 W2 K5 110.3(6) . .
O10 W2 O3 155.5(8) . .
O10 W2 O6 84.6(7) . .
O10 W2 O9 83.1(7) . .
O4 W3 O6 74.1(7) . .
O4 W3 O9 94.1(8) . .
O4 W3 O12 157.5(8) . .
O4 W3 O13 89.0(8) . .
O9 W3 O6 76.2(7) . .
O9 W3 O12 88.8(8) . .
O9 W3 O13 159.9(7) . .
O11 W3 O4 101.7(9) . .
O11 W3 O6 174.5(8) . .
O11 W3 O9 100.8(9) . .
O11 W3 O12 99.6(9) . .
O11 W3 O13 98.0(8) . .
O12 W3 O6 85.0(7) . .
O12 W3 O13 81.1(8) . .
O13 W3 O6 85.5(7) . .
O10 W4 K5 54.3(6) . 2_777
O10 W4 O16 84.4(8) . .
O10 W4 O17 158.4(8) . .
O10 W4 O18 85.8(7) . .
O14 W4 K5 111.9(8) . 2_777
O14 W4 O10 92.8(9) . .
O14 W4 O16 161.3(9) . .
O14 W4 O17 92.5(10) . .
O14 W4 O18 89.9(9) . .
O15 W4 K5 45.9(7) . 2_777
O15 W4 O10 99.3(9) . .
O15 W4 O14 104.6(10) . .
O15 W4 O16 94.1(9) . .
O15 W4 O17 99.5(10) . .
O15 W4 O18 164.2(9) . .
O16 W4 K5 81.4(6) . 2_777
O16 W4 O18 71.4(7) . .
O17 W4 K5 140.7(7) . 2_777
O17 W4 O16 83.9(8) . .
O17 W4 O18 73.3(7) . .
O18 W4 K5 133.9(4) . 2_777
O12 W5 O16 89.2(9) . .
O12 W5 O18 85.7(8) . .
O16 W5 O18 74.1(8) . .
O19 W5 O12 101.7(10) . .
O19 W5 O16 98.8(10) . .
O19 W5 O18 169.8(9) . .
O19 W5 O20 98.4(10) . .
O19 W5 O21 100.5(9) . .
O20 W5 O12 159.9(9) . .
O20 W5 O16 89.2(9) . .
O20 W5 O18 74.6(8) . .
O20 W5 O21 89.2(9) . .
O21 W5 O12 85.8(8) . .
O21 W5 O16 160.7(8) . .
O21 W5 O18 87.0(7) . .
O17 W6 K6 146.2(7) . .
O17 W6 O18 73.2(7) . .
O17 W6 O20 86.8(9) . .
O17 W6 O24 158.1(8) . .
O18 W6 K6 134.9(5) . .
O20 W6 K6 86.9(7) . .
O20 W6 O18 71.4(8) . .
O22 W6 K6 48.1(7) . .
O22 W6 O17 100.4(9) . .
O22 W6 O18 167.9(8) . .
O22 W6 O20 98.4(9) . .
O22 W6 O23 105.7(9) . .
O22 W6 O24 99.1(9) . .
O23 W6 K6 103.4(7) . .
O23 W6 O17 96.1(9) . .
O23 W6 O18 85.4(8) . .
O23 W6 O20 154.8(9) . .
O23 W6 O24 88.2(9) . .
O24 W6 K6 51.2(6) . .
O24 W6 O18 85.7(7) . .
O24 W6 O20 80.4(9) . .
O13 W7 O21 86.7(8) . .
O13 W7 O26 161.7(8) . .
O13 W7 O27 94.2(8) . .
O13 W7 O28 89.2(7) . .
O21 W7 O26 83.1(7) . .
O21 W7 O28 82.4(7) . .
O25 W7 O13 100.0(9) . .
O25 W7 O21 99.9(9) . .
O25 W7 O26 96.8(9) . .
O25 W7 O27 102.5(9) . .
O25 W7 O28 170.6(9) . .
O26 W7 O28 74.3(7) . .
O27 W7 O21 157.0(7) . .
O27 W7 O26 89.3(8) . .
O27 W7 O28 74.6(7) . .
O24 W8 K6 48.5(6) . .
O24 W8 O26 90.8(8) . .
O24 W8 O28 85.1(7) . .
O24 W8 O31 156.8(8) . .
O26 W8 K6 95.2(6) . .
O26 W8 O28 74.6(7) . .
O26 W8 O31 88.1(8) . .
O28 W8 K6 132.9(5) . .
O29 W8 K6 52.5(7) . .
O29 W8 O24 100.9(9) . .
O29 W8 O26 98.5(8) . .
O29 W8 O28 171.0(7) . .
O29 W8 O30 101.6(8) . .
O29 W8 O31 102.1(8) . .
O30 W8 K6 99.8(5) . .
O30 W8 O24 88.8(8) . .
O30 W8 O26 159.5(7) . .
O30 W8 O28 85.0(6) . .
O30 W8 O31 84.3(7) . .
O31 W8 K6 154.6(6) . .
O31 W8 O28 72.2(7) . .
O5 W9 O27 82.7(7) . .
O5 W9 O28 84.4(7) . .
O27 W9 O28 71.4(6) . .
O31 W9 O5 156.8(8) . .
O31 W9 O27 81.7(7) . .
O31 W9 O28 74.5(7) . .
O32 W9 O5 101.0(8) . .
O32 W9 O27 96.4(8) . .
O32 W9 O28 166.1(8) . .
O32 W9 O31 97.7(9) . .
O32 W9 O33 105.8(9) . .
O33 W9 O5 92.6(8) . .
O33 W9 O27 157.8(8) . .
O33 W9 O28 86.6(7) . .
O33 W9 O31 95.4(8) . .
O23 W10 K3 79.4(5) . .
O23 W10 O37 83.1(7) . .
O30 W10 K3 136.9(5) . .
O30 W10 O23 79.9(7) . .
O30 W10 O37 84.1(7) . .
O34 W10 K3 45.8(6) . .
O34 W10 O23 92.5(8) . .
O34 W10 O30 98.2(8) . .
O34 W10 O35 101.9(9) . .
O34 W10 O37 174.7(8) . .
O34 W10 O55 97.2(8) . .
O35 W10 K3 113.6(6) . .
O35 W10 O23 165.0(8) . .
O35 W10 O30 94.1(8) . .
O35 W10 O37 82.6(8) . .
O35 W10 O55 99.0(8) . .
O37 W10 K3 129.9(5) . .
O55 W10 K3 52.3(5) . .
O55 W10 O23 82.8(7) . .
O55 W10 O30 157.3(7) . .
O55 W10 O37 79.3(7) . .
O36 W11 K7 43.2(8) . .
O36 W11 O37 101.3(9) . .
O36 W11 O38 93.7(9) . .
O36 W11 O39 101.5(9) . .
O36 W11 O40 103.7(9) . .
O36 W11 O41 163.1(8) . .
O37 W11 K7 105.1(7) . .
O37 W11 O38 163.4(8) . .
O37 W11 O39 97.1(8) . .
O37 W11 O40 87.7(8) . .
O37 W11 O41 94.8(7) . .
O38 W11 K7 81.0(6) . .
O38 W11 O41 71.1(7) . .
O39 W11 K7 140.9(7) . .
O39 W11 O38 86.7(8) . .
O39 W11 O40 152.8(8) . .
O39 W11 O41 71.1(7) . .
O40 W11 K7 61.2(6) . .
O40 W11 O38 81.9(7) . .
O40 W11 O41 81.9(7) . .
O41 W11 K7 136.5(5) . .
O38 W12 O41 74.5(7) . .
O38 W12 O43 93.5(8) . .
O38 W12 O44 84.7(8) . .
O38 W12 O45 156.3(9) . .
O42 W12 O38 100.3(9) . .
O42 W12 O41 173.6(8) . .
O42 W12 O43 102.2(9) . .
O42 W12 O44 98.1(9) . .
O42 W12 O45 100.9(9) . .
O43 W12 O41 74.8(7) . .
O43 W12 O44 159.7(8) . .
O43 W12 O45 92.3(8) . .
O44 W12 O41 85.3(7) . .
O45 W12 O41 85.0(7) . .
O45 W12 O44 81.9(9) . .
O39 W13 K4 85.6(6) . 2_666
O39 W13 O41 73.9(7) . .
O39 W13 O43 82.7(7) . .
O41 W13 K4 148.6(4) . 2_666
O43 W13 K4 127.4(5) . 2_666
O43 W13 O41 74.1(6) . .
O46 W13 K4 36.6(6) . 2_666
O46 W13 O39 96.1(9) . .
O46 W13 O41 165.2(8) . .
O46 W13 O43 94.2(8) . .
O46 W13 O47 102.9(9) . .
O46 W13 O48 102.6(9) . .
O47 W13 K4 68.7(6) . 2_666
O47 W13 O39 93.8(8) . .
O47 W13 O41 88.8(8) . .
O47 W13 O43 162.8(8) . .
O47 W13 O48 94.5(9) . .
O48 W13 K4 117.1(6) . 2_666
O48 W13 O39 157.3(8) . .
O48 W13 O41 85.2(7) . .
O48 W13 O43 83.1(8) . .
O44 W14 K7 132.8(7) . 2_667
O44 W14 O50 89.7(8) . .
O44 W14 O51 160.6(8) . .
O44 W14 O53 87.2(8) . .
O49 W14 K7 33.7(8) . 2_667
O49 W14 O44 101.8(9) . .
O49 W14 O50 97.7(9) . .
O49 W14 O51 96.7(9) . .
O49 W14 O52 101.8(9) . .
O49 W14 O53 167.7(9) . .
O50 W14 K7 84.8(6) . 2_667
O50 W14 O53 73.7(7) . .
O51 W14 K7 64.2(6) . 2_667
O51 W14 O50 82.2(8) . .
O51 W14 O53 73.6(7) . .
O52 W14 K7 109.2(6) . 2_667
O52 W14 O44 90.7(9) . .
O52 W14 O50 160.1(8) . .
O52 W14 O51 91.1(8) . .
O52 W14 O53 86.4(7) . .
O53 W14 K7 134.8(5) . 2_667
O40 W15 K3 137.3(6) . .
O40 W15 O50 90.1(8) . .
O40 W15 O53 87.9(7) . .
O40 W15 O55 88.0(8) . .
O40 W15 O56 160.2(8) . .
O50 W15 K3 132.2(6) . .
O50 W15 O53 73.5(7) . .
O50 W15 O56 87.3(7) . .
O53 W15 K3 97.7(5) . .
O54 W15 K3 77.6(7) . .
O54 W15 O40 103.0(9) . .
O54 W15 O50 101.5(9) . .
O54 W15 O53 168.2(8) . .
O54 W15 O55 102.8(8) . .
O54 W15 O56 96.8(8) . .
O55 W15 K3 51.5(5) . .
O55 W15 O50 155.4(8) . .
O55 W15 O53 82.0(7) . .
O55 W15 O56 86.3(7) . .
O56 W15 K3 46.4(5) . .
O56 W15 O53 72.6(7) . .
O51 W16 K3 130.2(6) . .
O51 W16 O53 73.7(7) . .
O51 W16 O58 159.4(8) . .
O53 W16 K3 94.1(4) . .
O56 W16 K3 41.8(5) . .
O56 W16 O51 89.0(8) . .
O56 W16 O53 74.1(7) . .
O56 W16 O58 87.0(7) . .
O57 W16 K3 84.9(7) . .
O57 W16 O51 100.4(9) . .
O57 W16 O53 171.4(8) . .
O57 W16 O56 99.8(9) . .
O57 W16 O58 100.2(8) . .
O57 W16 O59 100.2(9) . .
O58 W16 K3 51.6(5) . .
O58 W16 O53 85.8(7) . .
O59 W16 K3 140.6(5) . .
O59 W16 O51 87.6(8) . .
O59 W16 O53 86.0(7) . .
O59 W16 O56 160.0(8) . .
O59 W16 O58 89.2(7) . .
O45 W17 O52 80.9(9) . .
O45 W17 O63 84.2(7) . .
O52 W17 O63 84.6(7) . .
O60 W17 O45 100.4(9) . .
O60 W17 O52 100.2(9) . .
O60 W17 O61 101.7(9) . .
O60 W17 O62 100.5(9) . .
O60 W17 O63 173.7(8) . .
O61 W17 O45 92.7(9) . .
O61 W17 O52 158.0(8) . .
O61 W17 O62 92.7(8) . .
O61 W17 O63 73.7(7) . .
O62 W17 O45 156.9(8) . .
O62 W17 O52 85.7(8) . .
O62 W17 O63 75.8(7) . .
O48 W18 K2 112.6(6) . 2_666
O48 W18 O61 83.3(8) . .
O48 W18 O63 85.2(7) . .
O48 W18 O66 157.2(8) . .
O61 W18 K2 130.1(6) . 2_666
O61 W18 O63 72.1(7) . .
O63 W18 K2 151.3(5) . 2_666
O64 W18 K2 37.2(6) . 2_666
O64 W18 O48 101.2(9) . .
O64 W18 O61 94.9(8) . .
O64 W18 O63 164.9(8) . .
O64 W18 O65 103.7(9) . .
O64 W18 O66 96.9(9) . .
O65 W18 K2 67.8(6) . 2_666
O65 W18 O48 94.5(8) . .
O65 W18 O61 161.3(8) . .
O65 W18 O63 89.3(7) . .
O65 W18 O66 94.6(8) . .
O66 W18 K2 90.1(6) . 2_666
O66 W18 O61 81.4(8) . .
O66 W18 O63 74.1(7) . .
O59 W19 O62 82.9(7) . .
O59 W19 O63 82.8(7) . .
O62 W19 O63 72.0(6) . .
O66 W19 O59 153.6(8) . .
O66 W19 O62 86.2(7) . .
O66 W19 O63 71.0(7) . .
O67 W19 O59 101.7(8) . .
O67 W19 O62 92.0(8) . .
O67 W19 O63 162.9(7) . .
O67 W19 O66 102.7(8) . .
O67 W19 O68 101.4(9) . .
O68 W19 O59 90.2(8) . .
O68 W19 O62 166.0(8) . .
O68 W19 O63 95.1(7) . .
O68 W19 O66 94.8(8) . .
O58 W20 K3 49.1(5) . .
O58 W20 O68 81.6(7) . .
O58 W20 O103 82.8(7) . .
O68 W20 K3 130.6(5) . .
O68 W20 O103 82.6(7) . .
O69 W20 K3 105.0(7) . .
O69 W20 O58 101.2(8) . .
O69 W20 O68 84.7(8) . .
O69 W20 O72 96.1(9) . .
O69 W20 O103 165.9(8) . .
O70 W20 K3 46.5(6) . .
O70 W20 O58 95.6(8) . .
O70 W20 O68 175.3(8) . .
O70 W20 O69 99.6(9) . .
O70 W20 O72 98.3(8) . .
O70 W20 O103 93.4(8) . .
O72 W20 K3 141.0(5) . .
O72 W20 O58 155.6(7) . .
O72 W20 O68 83.1(7) . .
O72 W20 O103 76.5(7) . .
O103 W20 K3 87.9(5) . .
O71 W21 O72 103.2(10) . .
O71 W21 O73 101.4(10) . .
O71 W21 O74 97.8(10) . .
O71 W21 O75 102.3(10) . .
O71 W21 O76 170.7(9) . .
O72 W21 O73 86.8(8) . .
O72 W21 O75 85.4(8) . .
O72 W21 O76 84.6(7) . .
O73 W21 O75 156.2(9) . .
O73 W21 O76 73.7(7) . .
O74 W21 O72 159.0(8) . .
O74 W21 O73 88.7(9) . .
O74 W21 O75 90.5(9) . .
O74 W21 O76 74.4(8) . .
O75 W21 O76 83.2(8) . .
O73 W22 O76 73.9(7) . .
O73 W22 O79 81.1(8) . .
O77 W22 O73 95.3(8) . .
O77 W22 O76 87.6(7) . .
O77 W22 O78 104.0(9) . .
O77 W22 O79 158.3(8) . .
O77 W22 O80 92.8(8) . .
O78 W22 O73 98.1(9) . .
O78 W22 O76 166.7(9) . .
O78 W22 O79 97.7(9) . .
O78 W22 O80 101.8(9) . .
O79 W22 O76 70.8(7) . .
O80 W22 O73 156.1(8) . .
O80 W22 O76 84.0(7) . .
O80 W22 O79 83.1(8) . .
O74 W23 O76 73.2(8) . .
O74 W23 O83 80.9(9) . .
O79 W23 O74 89.2(9) . .
O79 W23 O76 75.0(8) . .
O79 W23 O82 94.8(9) . .
O79 W23 O83 157.1(9) . .
O81 W23 O74 99.5(10) . .
O81 W23 O76 172.2(9) . .
O81 W23 O79 102.6(10) . .
O81 W23 O82 99.4(10) . .
O81 W23 O83 99.3(10) . .
O82 W23 O74 159.3(9) . .
O82 W23 O76 88.2(8) . .
O82 W23 O83 87.8(9) . .
O83 W23 O76 82.4(8) . .
O80 W24 O86 83.3(8) . .
O80 W24 O87 155.3(8) . .
O80 W24 O88 83.9(7) . .
O84 W24 O80 102.5(9) . .
O84 W24 O85 105.6(10) . .
O84 W24 O86 94.5(10) . .
O84 W24 O87 98.1(9) . .
O84 W24 O88 165.2(9) . .
O85 W24 O80 92.6(8) . .
O85 W24 O86 159.9(8) . .
O85 W24 O87 94.8(9) . .
O85 W24 O88 87.2(7) . .
O86 W24 O88 72.8(7) . .
O87 W24 O86 81.7(9) . .
O87 W24 O88 73.0(7) . .
O82 W25 K6 89.5(7) . 1_655
O82 W25 O88 87.3(8) . .
O82 W25 O91 84.1(9) . .
O86 W25 K6 142.6(7) . 1_655
O86 W25 O82 87.7(9) . .
O86 W25 O88 75.1(8) . .
O86 W25 O91 158.2(9) . .
O88 W25 K6 142.0(5) . 1_655
O89 W25 K6 42.6(8) . 1_655
O89 W25 O82 98.3(10) . .
O89 W25 O86 101.1(10) . .
O89 W25 O88 173.2(9) . .
O89 W25 O90 99.5(11) . .
O89 W25 O91 100.1(10) . .
O90 W25 K6 99.7(7) . 1_655
O90 W25 O82 161.2(9) . .
O90 W25 O86 94.6(10) . .
O90 W25 O88 75.3(8) . .
O90 W25 O91 87.0(9) . .
O91 W25 K6 57.7(7) . 1_655
O91 W25 O88 84.3(8) . .
O87 W26 K5 93.1(6) . .
O87 W26 O88 72.4(7) . .
O87 W26 O90 85.2(9) . .
O87 W26 O94 157.5(9) . .
O88 W26 K5 137.1(5) . .
O90 W26 K5 148.0(7) . .
O90 W26 O88 72.6(8) . .
O92 W26 K5 52.0(8) . .
O92 W26 O87 99.2(9) . .
O92 W26 O88 166.6(8) . .
O92 W26 O90 96.7(10) . .
O92 W26 O93 103.3(10) . .
O92 W26 O94 101.3(9) . .
O93 W26 K5 52.2(7) . .
O93 W26 O87 94.7(9) . .
O93 W26 O88 88.1(8) . .
O93 W26 O90 159.8(10) . .
O93 W26 O94 89.5(9) . .
O94 W26 K5 106.8(6) . .
O94 W26 O88 85.7(7) . .
O94 W26 O90 83.4(9) . .
O83 W27 O91 90.3(9) . .
O83 W27 O96 160.8(9) . .
O83 W27 O97 91.0(9) . .
O83 W27 O98 88.1(8) . .
O91 W27 O96 85.2(9) . .
O91 W27 O97 157.1(9) . .
O91 W27 O98 85.6(8) . .
O95 W27 O83 102.4(11) . .
O95 W27 O91 100.1(10) . .
O95 W27 O96 96.7(10) . .
O95 W27 O97 101.9(10) . .
O95 W27 O98 167.9(9) . .
O96 W27 O98 73.0(7) . .
O97 W27 O96 86.0(9) . .
O97 W27 O98 71.6(8) . .
O94 W28 O96 89.9(9) . .
O94 W28 O98 88.1(8) . .
O94 W28 O100 86.5(9) . .
O94 W28 O101 158.2(8) . .
O96 W28 O98 72.7(7) . .
O96 W28 O100 157.2(9) . .
O96 W28 O101 89.0(8) . .
O99 W28 O94 101.2(10) . .
O99 W28 O96 102.7(10) . .
O99 W28 O98 169.8(8) . .
O99 W28 O100 100.1(10) . .
O99 W28 O101 100.3(9) . .
O100 W28 O98 84.6(8) . .
O101 W28 O98 70.8(7) . .
O101 W28 O100 86.1(9) . .
O75 W29 O97 80.9(9) . .
O75 W29 O98 84.5(8) . .
O75 W29 O101 158.2(8) . .
O97 W29 O98 73.3(8) . .
O101 W29 O97 86.0(9) . .
O101 W29 O98 75.0(7) . .
O102 W29 O75 100.2(9) . .
O102 W29 O97 95.6(9) . .
O102 W29 O98 167.2(8) . .
O102 W29 O101 98.4(9) . .
O102 W29 O103 104.2(9) . .
O103 W29 O75 90.6(9) . .
O103 W29 O97 159.6(9) . .
O103 W29 O98 87.5(7) . .
O103 W29 O101 95.8(9) . .
O1 Ce1 K3 100.0(4) . .
O1 Ce1 O34 98.4(6) . .
O1 Ce1 O70 141.5(6) . .
O1 Ce1 O111 131.2(6) . 2_666
O1 Ce1 N3 83.2(6) . 2_666
O33 Ce1 K3 109.2(4) . .
O33 Ce1 O1 64.5(6) . .
O33 Ce1 O34 71.9(6) . .
O33 Ce1 O70 135.9(6) . .
O33 Ce1 O77 126.6(6) . .
O33 Ce1 O111 69.8(6) . 2_666
O33 Ce1 N3 65.3(6) . 2_666
O34 Ce1 K3 40.8(4) . .
O34 Ce1 N3 131.6(6) . 2_666
O70 Ce1 K3 46.7(4) . .
O70 Ce1 O34 69.5(6) . .
O70 Ce1 O111 84.8(6) . 2_666
O70 Ce1 N3 132.7(6) . 2_666
O77 Ce1 K3 117.4(4) . .
O77 Ce1 O1 126.5(6) . .
O77 Ce1 O34 135.0(6) . .
O77 Ce1 O70 72.5(6) . .
O77 Ce1 O111 70.7(6) . 2_666
O77 Ce1 N3 65.2(6) . 2_666
O85 Ce1 K3 104.3(5) . .
O85 Ce1 O1 71.2(6) . .
O85 Ce1 O33 127.8(6) . .
O85 Ce1 O34 142.7(6) . .
O85 Ce1 O70 96.1(6) . .
O85 Ce1 O77 63.8(6) . .
O85 Ce1 O111 131.6(6) . 2_666
O85 Ce1 N3 83.8(6) . 2_666
O111 Ce1 K3 110.6(4) 2_666 .
O111 Ce1 O34 82.7(6) 2_666 .
O111 Ce1 N3 62.4(6) 2_666 2_666
N3 Ce1 K3 171.9(4) 2_666 .
O1W Ce1 K3 37.8(4) . .
O1W Ce1 O1 72.2(6) . .
O1W Ce1 O33 116.7(6) . .
O1W Ce1 O34 71.4(6) . .
O1W Ce1 O70 69.3(6) . .
O1W Ce1 O77 115.9(6) . .
O1W Ce1 O85 71.4(6) . .
O1W Ce1 O111 148.2(6) . 2_666
O1W Ce1 N3 149.4(6) . 2_666
O2 Ce2 N2 136.8(8) . 2_776
O2 Ce2 O2W 68.2(9) . .
O2 Ce2 O3W 72.6(8) . .
O2 Ce2 O4W 68.4(8) . .
O2 Ce2 O5W 86.2(10) . .
O2 Ce2 O6W 140.1(9) . .
O104 Ce2 O2 137.2(9) . .
O104 Ce2 N2 75.6(10) . 2_776
O104 Ce2 O2W 69.0(11) . .
O104 Ce2 O3W 98.1(11) . .
O104 Ce2 O4W 139.5(11) . .
O104 Ce2 O5W 132.2(11) . .
O104 Ce2 O6W 65.1(11) . .
O106 Ce2 O2 91.3(8) 2_776 .
O106 Ce2 O104 79.8(10) 2_776 .
O106 Ce2 N2 63.8(9) 2_776 2_776
O106 Ce2 O2W 78.2(10) 2_776 .
O106 Ce2 O3W 154.1(10) 2_776 .
O106 Ce2 O4W 67.1(9) 2_776 .
O106 Ce2 O5W 127.1(11) 2_776 .
O106 Ce2 O6W 128.4(10) 2_776 .
N2 Ce2 O4W 69.3(9) 2_776 .
O2W Ce2 N2 131.7(10) . 2_776
O2W Ce2 O4W 122.6(10) . .
O2W Ce2 O5W 145.3(12) . .
O3W Ce2 N2 141.1(10) . 2_776
O3W Ce2 O2W 77.0(11) . .
O3W Ce2 O4W 121.8(10) . .
O3W Ce2 O5W 73.2(12) . .
O3W Ce2 O6W 71.3(11) . .
O5W Ce2 N2 82.9(11) . 2_776
O5W Ce2 O4W 62.9(11) . .
O6W Ce2 N2 71.4(10) . 2_776
O6W Ce2 O2W 118.4(11) . .
O6W Ce2 O4W 119.0(10) . .
O6W Ce2 O5W 67.6(12) . .
O35 Ce3 O47 71.2(6) . .
O35 Ce3 O65 105.7(6) . .
O35 Ce3 O69 64.9(6) . .
O35 Ce3 O108 121.2(6) . .
O35 Ce3 O109 166.3(6) . .
O35 Ce3 O110 111.7(6) . 2_666
O35 Ce3 O111 71.3(6) . 2_666
O35 Ce3 C11 144.0(7) . .
O35 Ce3 C12 92.3(7) . 2_666
O35 Ce3 O7W 127.8(6) . .
O35 Ce3 O8W 65.3(6) . .
O47 Ce3 O65 67.5(6) . .
O47 Ce3 O108 70.3(6) . .
O47 Ce3 O109 95.8(6) . .
O47 Ce3 O110 140.0(6) . 2_666
O47 Ce3 O111 139.2(6) . 2_666
O47 Ce3 C11 80.8(7) . .
O47 Ce3 C12 146.3(7) . 2_666
O47 Ce3 O7W 143.5(6) . .
O47 Ce3 O8W 78.3(6) . .
O65 Ce3 O108 98.6(6) . .
O65 Ce3 O109 71.7(6) . .
O65 Ce3 O110 139.3(6) . 2_666
O65 Ce3 O111 139.2(6) . 2_666
O65 Ce3 C11 83.0(7) . .
O65 Ce3 C12 146.2(7) . 2_666
O65 Ce3 O7W 76.7(6) . .
O65 Ce3 O8W 145.5(6) . .
O69 Ce3 O47 105.9(6) . .
O69 Ce3 O65 71.0(6) . .
O69 Ce3 O108 169.5(6) . .
O69 Ce3 O109 124.6(6) . .
O69 Ce3 O110 111.1(6) . 2_666
O69 Ce3 O111 71.3(6) . 2_666
O69 Ce3 C11 147.3(7) . .
O69 Ce3 C12 92.1(7) . 2_666
O69 Ce3 O7W 67.3(6) . .
O69 Ce3 O8W 125.0(7) . .
O108 Ce3 C11 24.1(7) . .
O108 Ce3 C12 96.0(7) . 2_666
O109 Ce3 O108 47.8(6) . .
O109 Ce3 O110 75.4(5) . 2_666
O109 Ce3 O111 119.7(6) . 2_666
O109 Ce3 C11 23.9(7) . .
O109 Ce3 C12 96.8(7) . 2_666
O110 Ce3 O108 75.5(5) 2_666 .
O110 Ce3 C11 76.3(7) 2_666 .
O110 Ce3 C12 23.0(6) 2_666 2_666
O111 Ce3 O108 118.1(6) 2_666 .
O111 Ce3 O110 47.9(5) 2_666 2_666
O111 Ce3 C11 124.2(7) 2_666 .
O111 Ce3 C12 24.9(6) 2_666 2_666
C11 Ce3 C12 99.3(7) . 2_666
O7W Ce3 O108 109.5(6) . .
O7W Ce3 O109 65.3(6) . .
O7W Ce3 O110 68.1(6) . 2_666
O7W Ce3 O111 74.8(6) . 2_666
O7W Ce3 C11 88.1(7) . .
O7W Ce3 C12 69.7(7) . 2_666
O7W Ce3 O8W 136.2(6) . .
O8W Ce3 O108 64.6(6) . .
O8W Ce3 O109 108.9(6) . .
O8W Ce3 O110 68.5(6) . 2_666
O8W Ce3 O111 72.0(6) . 2_666
O8W Ce3 C11 87.6(7) . .
O8W Ce3 C12 68.1(7) . 2_666
O11 Ce4 O9W 129.3(7) 1_545 .
O11 Ce4 O10W 102.3(8) 1_545 .
O11 Ce4 O11W 72.8(8) 1_545 .
O11 Ce4 O12W 75.8(9) 1_545 .
O11 Ce4 O13W 71.2(9) 1_545 .
O11 Ce4 O14W 68.2(9) 1_545 .
O67 Ce4 O11 135.6(6) . 1_545
O67 Ce4 O102 79.6(6) . .
O67 Ce4 O9W 71.9(7) . .
O67 Ce4 O10W 70.4(8) . .
O67 Ce4 O11W 133.4(8) . .
O67 Ce4 O12W 140.9(9) . .
O67 Ce4 O13W 88.4(9) . .
O67 Ce4 O14W 68.7(9) . .
O102 Ce4 O11 142.2(7) . 1_545
O102 Ce4 O9W 66.1(7) . .
O102 Ce4 O10W 73.4(8) . .
O102 Ce4 O11W 71.0(9) . .
O102 Ce4 O12W 81.3(8) . .
O102 Ce4 O13W 134.3(9) . .
O102 Ce4 O14W 136.0(8) . .
O10W Ce4 O9W 128.4(9) . .
O10W Ce4 O11W 67.0(10) . .
O11W Ce4 O9W 123.4(9) . .
O12W Ce4 O9W 69.2(9) . .
O12W Ce4 O10W 134.6(10) . .
O12W Ce4 O11W 69.3(10) . .
O13W Ce4 O9W 68.2(9) . .
O13W Ce4 O10W 142.4(10) . .
O13W Ce4 O11W 137.8(10) . .
O13W Ce4 O12W 81.0(10) . .
O13W Ce4 O14W 75.8(10) . .
O14W Ce4 O9W 126.5(9) . .
O14W Ce4 O10W 67.8(10) . .
O14W Ce4 O11W 110.0(10) . .
O14W Ce4 O12W 141.8(10) . .
O6 As1 O28 97.4(8) . .
O18 As1 O6 97.7(8) . .
O18 As1 O28 95.6(8) . .
O41 As2 O53 97.2(8) . .
O41 As2 O63 99.4(8) . .
O53 As2 O63 96.4(8) . .
O88 As3 O76 98.0(8) . .
O98 As3 O76 95.6(8) . .
O98 As3 O88 98.9(8) . .
Ce3 K1 Ce3 114.08(18) 2_666 .
O108 K1 Ce3 40.1(4) . .
O108 K1 Ce3 107.7(5) . 2_666
O108 K1 O109 129.4(7) . 2_666
O108 K1 O110 72.7(6) . 2_666
O108 K1 O110 67.3(6) . .
O108 K1 C11 18.2(6) . .
O108 K1 C11 113.5(6) . 2_666
O108 K1 O7W 121.4(6) . 2_666
O108 K1 O8W 63.0(6) . .
O108 K1 O19W 139.7(8) . .
O108 K1 O24W 87.3(8) . .
O109 K1 Ce3 107.8(5) 2_666 .
O109 K1 Ce3 39.2(4) 2_666 2_666
O109 K1 O110 72.6(6) 2_666 .
O109 K1 O110 67.7(5) 2_666 2_666
O109 K1 C11 18.6(6) 2_666 2_666
O109 K1 C11 113.1(7) 2_666 .
O109 K1 O7W 61.9(6) 2_666 2_666
O109 K1 O8W 120.8(7) 2_666 .
O109 K1 O19W 85.9(7) 2_666 .
O110 K1 Ce3 40.1(3) 2_666 .
O110 K1 Ce3 83.8(4) 2_666 2_666
O110 K1 Ce3 84.3(4) . .
O110 K1 Ce3 40.5(4) . 2_666
O110 K1 O110 74.4(6) . 2_666
O110 K1 C11 49.3(6) 2_666 2_666
O110 K1 C11 49.6(6) . .
O110 K1 C11 68.2(6) . 2_666
O110 K1 C11 66.9(6) 2_666 .
C11 K1 Ce3 89.8(5) . 2_666
C11 K1 Ce3 45.6(5) . .
C11 K1 Ce3 89.3(5) 2_666 .
C11 K1 Ce3 46.1(5) 2_666 2_666
C11 K1 C11 99.3(6) 2_666 .
O7W K1 Ce3 149.1(5) 2_666 .
O7W K1 Ce3 38.6(4) 2_666 2_666
O7W K1 O110 64.9(6) 2_666 .
O7W K1 O110 122.0(6) 2_666 2_666
O7W K1 C11 108.7(7) 2_666 .
O7W K1 C11 77.2(6) 2_666 2_666
O8W K1 Ce3 38.2(4) . .
O8W K1 Ce3 148.0(5) . 2_666
O8W K1 O110 122.1(6) . .
O8W K1 O110 64.2(6) . 2_666
O8W K1 C11 106.9(7) . 2_666
O8W K1 C11 77.0(7) . .
O8W K1 O7W 172.6(7) . 2_666
O8W K1 O19W 83.4(8) . .
O19W K1 Ce3 112.5(6) . 2_666
O19W K1 Ce3 119.2(6) . .
O19W K1 O110 152.6(7) . .
O19W K1 O110 113.5(7) . 2_666
O19W K1 C11 96.4(8) . 2_666
O19W K1 C11 157.7(8) . .
O19W K1 O7W 90.2(7) . 2_666
O24W K1 Ce3 120.4(7) . 2_666
O24W K1 Ce3 113.4(7) . .
O24W K1 O109 138.5(8) . 2_666
O24W K1 O110 152.9(8) . 2_666
O24W K1 O110 115.0(8) . .
O24W K1 C11 157.1(9) . 2_666
O24W K1 C11 99.0(9) . .
O24W K1 O7W 83.9(8) . 2_666
O24W K1 O8W 90.7(8) . .
O24W K1 O19W 70.7(9) . .
W18 K2 K1 106.3(2) 2_666 .
O32 K2 W18 149.6(5) . 2_666
O32 K2 K1 80.3(5) . .
O32 K2 O64 136.9(7) . 2_666
O32 K2 O109 93.1(6) . 2_666
O32 K2 O17W 146.2(8) . .
O32 K2 O19W 69.1(7) . .
O32 K2 O23W 76.3(9) . .
O64 K2 W18 21.5(4) 2_666 2_666
O64 K2 K1 127.1(5) 2_666 .
O64 K2 O19W 153.8(8) 2_666 .
O109 K2 W18 75.9(4) 2_666 2_666
O109 K2 K1 40.8(4) 2_666 .
O109 K2 O64 92.2(6) 2_666 2_666
O109 K2 O19W 82.2(7) 2_666 .
O17W K2 W18 61.8(6) . 2_666
O17W K2 K1 75.5(6) . .
O17W K2 O64 76.8(7) . 2_666
O17W K2 O109 83.9(7) . 2_666
O17W K2 O19W 77.2(8) . .
O17W K2 O23W 129.3(10) . .
O19W K2 W18 134.9(6) . 2_666
O19W K2 K1 41.4(6) . .
O23W K2 W18 90.1(8) . 2_666
O23W K2 K1 155.1(8) . .
O23W K2 O64 68.6(9) . 2_666
O23W K2 O109 132.0(9) . 2_666
O23W K2 O19W 132.6(10) . .
W10 K3 W15 59.95(14) . .
W10 K3 W16 90.43(18) . .
W15 K3 W16 52.40(11) . .
O14 K3 W10 83.5(5) . .
O14 K3 W15 93.4(5) . .
O14 K3 W16 142.2(5) . .
O14 K3 O58 157.4(6) . .
O14 K3 O30W 56.2(9) . .
O34 K3 W10 26.2(4) . .
O34 K3 W15 86.1(4) . .
O34 K3 W16 108.7(4) . .
O34 K3 O14 80.7(6) . .
O34 K3 O55 56.7(5) . .
O34 K3 O58 86.3(5) . .
O34 K3 O70 59.7(5) . .
O34 K3 O29W 164.0(10) . .
O34 K3 O30W 122.3(9) . .
O55 K3 W10 30.9(3) . .
O55 K3 W15 30.4(3) . .
O55 K3 W16 64.4(4) . .
O55 K3 O14 95.0(6) . .
O55 K3 O58 62.4(5) . .
O55 K3 O70 85.9(5) . .
O55 K3 O29W 129.2(9) . .
O55 K3 O30W 148.2(10) . .
O56 K3 W10 86.0(4) . .
O56 K3 W15 31.0(4) . .
O56 K3 W16 27.4(4) . .
O56 K3 O14 114.8(6) . .
O56 K3 O34 110.9(6) . .
O56 K3 O55 55.1(5) . .
O56 K3 O58 53.3(5) . .
O56 K3 O70 105.1(6) . .
O56 K3 O29W 74.3(9) . .
O56 K3 O30W 120.9(9) . .
O58 K3 W10 76.8(4) . .
O58 K3 W15 67.1(3) . .
O58 K3 W16 29.3(3) . .
O58 K3 O30W 145.2(9) . .
O70 K3 W10 72.9(4) . .
O70 K3 W15 109.1(4) . .
O70 K3 W16 80.7(4) . .
O70 K3 O14 131.7(6) . .
O70 K3 O58 52.1(5) . .
O70 K3 O30W 122.4(9) . .
O1W K3 W10 91.4(4) . .
O1W K3 W15 151.3(5) . .
O1W K3 W16 137.5(5) . .
O1W K3 O14 80.1(6) . .
O1W K3 O34 65.3(6) . .
O1W K3 O55 121.7(6) . .
O1W K3 O56 164.4(7) . .
O1W K3 O58 111.1(6) . .
O1W K3 O70 59.5(5) . .
O1W K3 O29W 105.5(9) . .
O1W K3 O30W 70.6(9) . .
O29W K3 W10 158.8(8) . .
O29W K3 W15 102.9(8) . .
O29W K3 W16 68.5(8) . .
O29W K3 O14 111.5(10) . .
O29W K3 O58 85.1(9) . .
O29W K3 O70 104.5(10) . .
O29W K3 O30W 62.1(12) . .
O30W K3 W10 137.5(9) . .
O30W K3 W15 128.4(9) . .
O30W K3 W16 129.0(8) . .
W13 K4 K1 106.5(2) 2_666 2_666
O46 K4 W13 21.7(4) 2_666 2_666
O46 K4 K1 126.6(5) 2_666 2_666
O46 K4 O108 91.7(6) 2_666 2_666
O46 K4 O16W 81.0(6) 2_666 .
O46 K4 O24W 154.5(9) 2_666 2_666
O78 K4 W13 149.7(6) . 2_666
O78 K4 K1 75.5(5) . 2_666
O78 K4 O46 137.8(7) . 2_666
O78 K4 O108 88.6(7) . 2_666
O78 K4 O16W 140.7(7) . .
O78 K4 O24W 66.7(8) . 2_666
O108 K4 W13 76.6(5) 2_666 2_666
O108 K4 K1 40.0(4) 2_666 2_666
O108 K4 O24W 80.7(8) 2_666 2_666
O16W K4 W13 64.2(5) . 2_666
O16W K4 K1 73.6(5) . 2_666
O16W K4 O108 83.2(7) . 2_666
O16W K4 O24W 74.0(8) . 2_666
O24W K4 W13 134.2(7) 2_666 2_666
O24W K4 K1 40.7(6) 2_666 2_666
W2 K5 W4 108.9(2) . 2_777
W2 K5 W26 120.2(2) . .
W26 K5 W4 116.2(3) . 2_777
O7 K5 W2 27.3(4) . .
O7 K5 W4 135.3(5) . 2_777
O7 K5 W26 102.7(4) . .
O7 K5 O8 54.3(6) . .
O7 K5 O10 126.5(6) . 2_777
O7 K5 O92 126.6(6) . .
O7 K5 O93 80.2(6) . .
O8 K5 W2 27.4(4) . .
O8 K5 W4 81.5(5) . 2_777
O8 K5 W26 137.8(5) . .
O8 K5 O10 85.1(6) . 2_777
O8 K5 O92 138.6(7) . .
O8 K5 O93 129.4(7) . .
O10 K5 W2 108.7(4) 2_777 .
O10 K5 W4 30.2(4) 2_777 2_777
O10 K5 W26 130.1(5) 2_777 .
O15 K5 W2 99.2(5) 2_777 .
O15 K5 W4 25.9(5) 2_777 2_777
O15 K5 W26 104.5(6) 2_777 .
O15 K5 O7 125.8(6) 2_777 .
O15 K5 O8 74.3(6) 2_777 .
O15 K5 O10 55.7(6) 2_777 2_777
O15 K5 O92 80.4(7) 2_777 .
O15 K5 O93 131.3(7) 2_777 .
O92 K5 W2 136.0(5) . .
O92 K5 W4 89.8(5) . 2_777
O92 K5 W26 26.4(4) . .
O92 K5 O10 106.9(6) . 2_777
O93 K5 W2 103.8(5) . .
O93 K5 W4 142.6(5) . 2_777
O93 K5 W26 27.4(4) . .
O93 K5 O10 144.9(6) . 2_777
O93 K5 O92 53.5(6) . .
O20W K5 W2 68.8(6) . .
O20W K5 W4 100.8(6) . 2_777
O20W K5 W26 66.0(6) . .
O20W K5 O7 74.8(7) . .
O20W K5 O8 73.3(7) . .
O20W K5 O10 129.9(7) . 2_777
O20W K5 O15 74.9(7) . 2_777
O20W K5 O92 68.7(7) . .
O20W K5 O93 74.3(7) . .
O26W K5 W2 153.6(8) . .
O26W K5 W4 77.2(7) . 2_777
O26W K5 W26 76.0(7) . .
O26W K5 O7 136.1(8) . .
O26W K5 O8 146.0(9) . .
O26W K5 O10 63.3(8) . 2_777
O26W K5 O15 95.9(9) . 2_777
O26W K5 O92 67.9(8) . .
O26W K5 O93 81.7(8) . .
O26W K5 O20W 136.5(10) . .
O30W K5 W2 80.4(10) . .
O30W K5 W4 124.5(10) . 2_777
O30W K5 W26 102.6(10) . .
O30W K5 O7 61.8(10) . .
O30W K5 O8 95.9(11) . .
O30W K5 O10 94.3(11) . 2_777
O30W K5 O15 148.5(11) . 2_777
O30W K5 O92 121.6(11) . .
O30W K5 O93 78.2(11) . .
O30W K5 O20W 131.7(11) . .
O30W K5 O26W 75.4(12) . .
W6 K6 W8 55.7(2) . .
W6 K6 W25 134.3(4) . 1_455
W6 K6 K7 67.0(3) . .
W8 K6 K7 115.8(5) . .
W25 K6 W8 118.2(4) 1_455 .
W25 K6 K7 121.9(6) 1_455 .
O22 K6 W6 24.5(4) . .
O22 K6 W8 79.2(5) . .
O22 K6 W25 133.6(7) . 1_455
O22 K6 K7 43.2(5) . .
O22 K6 O24 54.2(6) . .
O22 K6 O29 102.1(7) . .
O22 K6 O91 125.2(8) . 1_455
O22 K6 O95 106.9(7) . 1_455
O22 K6 O21W 82.4(8) . .
O24 K6 W6 29.7(4) . .
O24 K6 W8 27.6(4) . .
O24 K6 W25 124.6(6) . 1_455
O24 K6 K7 95.5(6) . .
O24 K6 O29 52.8(6) . .
O24 K6 O91 150.3(8) . 1_455
O24 K6 O95 157.4(7) . 1_455
O24 K6 O21W 53.6(7) . .
O29 K6 W6 80.0(5) . .
O29 K6 W8 25.3(4) . .
O29 K6 W25 108.0(5) . 1_455
O29 K6 K7 130.0(6) . .
O29 K6 O91 131.1(7) . 1_455
O29 K6 O95 133.0(8) . 1_455
O36 K6 W6 83.1(6) . .
O36 K6 W8 100.1(6) . .
O36 K6 W25 136.8(7) . 1_455
O36 K6 K7 43.7(5) . .
O36 K6 O22 69.6(7) . .
O36 K6 O24 98.6(7) . .
O36 K6 O29 98.1(8) . .
O36 K6 O89 158.7(9) . 1_455
O36 K6 O91 108.7(8) . 1_455
O36 K6 O95 60.4(7) . 1_455
O36 K6 O21W 149.5(9) . .
O89 K6 W6 118.0(7) 1_455 .
O89 K6 W8 95.4(6) 1_455 .
O89 K6 W25 23.5(5) 1_455 1_455
O89 K6 K7 138.4(8) 1_455 .
O89 K6 O22 128.3(8) 1_455 .
O89 K6 O24 101.9(7) 1_455 .
O89 K6 O29 89.7(7) 1_455 .
O89 K6 O91 53.0(7) 1_455 1_455
O89 K6 O95 100.0(8) 1_455 1_455
O89 K6 O21W 51.8(8) 1_455 .
O91 K6 W6 141.9(7) 1_455 .
O91 K6 W8 147.2(6) 1_455 .
O91 K6 W25 29.6(4) 1_455 1_455
O91 K6 K7 96.2(6) 1_455 .
O91 K6 O95 48.4(6) 1_455 1_455
O95 K6 W6 130.9(6) 1_455 .
O95 K6 W8 153.6(7) 1_455 .
O95 K6 W25 76.8(5) 1_455 1_455
O95 K6 K7 63.9(5) 1_455 .
O21W K6 W6 66.5(7) . .
O21W K6 W8 61.8(7) . .
O21W K6 W25 72.0(7) . 1_455
O21W K6 K7 119.1(8) . .
O21W K6 O29 75.7(8) . .
O21W K6 O91 97.1(8) . 1_455
O21W K6 O95 143.6(9) . 1_455
W11 K7 W14 126.4(5) . 2_667
W11 K7 K6 63.8(3) . .
W14 K7 K6 160.8(5) 2_667 .
O22 K7 W11 76.9(6) . .
O22 K7 W14 114.5(6) . 2_667
O22 K7 K6 48.5(5) . .
O22 K7 O36 73.2(7) . .
O22 K7 O40 79.2(7) . .
O22 K7 O15W 135.1(10) . .
O36 K7 W11 24.5(5) . .
O36 K7 W14 150.4(8) . 2_667
O36 K7 K6 43.2(5) . .
O36 K7 O40 55.4(6) . .
O36 K7 O15W 88.4(8) . .
O40 K7 W11 31.2(3) . .
O40 K7 W14 96.7(5) . 2_667
O40 K7 K6 89.0(5) . .
O49 K7 W11 118.7(8) 2_667 .
O49 K7 W14 20.3(5) 2_667 2_667
O49 K7 K6 143.3(7) 2_667 .
O49 K7 O22 95.1(8) 2_667 .
O49 K7 O36 142.4(10) 2_667 .
O49 K7 O40 87.6(8) 2_667 .
O49 K7 O15W 74.9(7) 2_667 .
O15W K7 W11 70.9(6) . .
O15W K7 W14 65.8(5) . 2_667
O15W K7 K6 131.3(7) . .
O15W K7 O40 57.1(6) . .
W1 O1 Ce1 162.6(10) . .
W1 O2 Ce2 154.0(10) . .
W2 O3 W1 119.7(9) . .
W3 O4 W1 118.9(9) . .
W1 O5 W9 142.6(10) . .
W1 O6 W2 92.0(6) . .
W1 O6 W3 95.4(6) . .
W3 O6 W2 91.1(6) . .
As1 O6 W1 116.1(9) . .
As1 O6 W2 116.4(8) . .
As1 O6 W3 135.7(9) . .
W2 O7 K5 101.1(8) . .
W2 O8 K5 100.7(9) . .
W3 O9 W2 121.2(9) . .
W2 O10 W4 142.9(11) . .
W2 O10 K5 111.4(8) . 2_777
W4 O10 K5 95.4(7) . 2_777
W3 O11 Ce4 157.3(11) . 1_565
W5 O12 W3 152.8(12) . .
W7 O13 W3 152.0(10) . .
W4 O14 K3 166.3(11) . .
W4 O15 K5 108.2(10) . 2_777
W5 O16 W4 119.0(10) . .
W6 O17 W4 122.2(11) . .
W4 O18 W6 90.8(6) . .
W5 O18 W4 95.5(6) . .
W5 O18 W6 92.9(6) . .
As1 O18 W4 116.4(9) . .
As1 O18 W5 134.5(9) . .
As1 O18 W6 116.6(8) . .
W5 O20 W6 121.1(12) . .
W5 O21 W7 148.3(10) . .
W6 O22 K6 107.4(9) . .
W6 O22 K7 157.3(12) . .
K7 O22 K6 88.3(7) . .
W6 O23 W10 153.4(11) . .
W6 O24 K6 99.2(8) . .
W8 O24 W6 145.8(11) . .
W8 O24 K6 104.0(8) . .
W8 O26 W7 119.9(9) . .
W7 O27 W9 119.1(9) . .
W7 O28 W8 91.1(6) . .
W9 O28 W7 94.9(6) . .
W9 O28 W8 92.0(6) . .
As1 O28 W7 135.3(9) . .
As1 O28 W8 121.3(8) . .
As1 O28 W9 112.1(8) . .
W8 O29 K6 102.2(8) . .
W8 O30 W10 156.6(10) . .
W9 O31 W8 120.8(9) . .
W9 O32 K2 154.9(11) . .
W9 O33 Ce1 159.4(9) . .
W10 O34 Ce1 141.5(10) . .
W10 O34 K3 108.0(8) . .
Ce1 O34 K3 102.2(6) . .
W10 O35 Ce3 166.2(10) . .
W11 O36 K6 134.7(11) . .
W11 O36 K7 112.3(10) . .
K6 O36 K7 93.2(8) . .
W11 O37 W10 151.8(11) . .
W12 O38 W11 123.5(10) . .
W11 O39 W13 122.0(10) . .
W11 O40 K7 87.6(7) . .
W15 O40 W11 146.3(10) . .
W15 O40 K7 117.7(8) . .
W12 O41 W11 90.3(6) . .
W13 O41 W11 92.6(6) . .
W13 O41 W12 93.3(6) . .
As2 O41 W11 121.2(8) . .
As2 O41 W12 132.6(8) . .
As2 O41 W13 117.1(9) . .
W12 O43 W13 117.9(9) . .
W14 O44 W12 147.0(12) . .
W12 O45 W17 159.2(12) . .
W13 O46 K4 121.7(9) . 2_666
W13 O47 Ce3 160.5(10) . .
W18 O48 W13 141.0(10) . .
W14 O49 K7 126.1(11) . 2_667
W15 O50 W14 119.1(9) . .
W16 O51 W14 119.1(9) . .
W14 O52 W17 149.7(11) . .
W14 O53 W15 93.3(7) . .
W14 O53 W16 93.4(6) . .
W16 O53 W15 92.9(6) . .
As2 O53 W14 136.2(9) . .
As2 O53 W15 114.9(8) . .
As2 O53 W16 116.4(9) . .
W10 O55 K3 96.8(6) . .
W15 O55 W10 152.4(10) . .
W15 O55 K3 98.1(7) . .
W15 O56 K3 102.6(7) . .
W16 O56 W15 120.3(9) . .
W16 O56 K3 110.8(8) . .
W16 O58 K3 99.1(6) . .
W20 O58 W16 154.2(10) . .
W20 O58 K3 102.9(6) . .
W16 O59 W19 145.4(10) . .
W17 O61 W18 120.0(10) . .
W17 O62 W19 121.8(9) . .
W17 O63 W19 90.2(6) . .
W18 O63 W17 94.2(6) . .
W18 O63 W19 93.2(6) . .
As2 O63 W17 133.5(9) . .
As2 O63 W18 116.7(8) . .
As2 O63 W19 119.6(8) . .
W18 O64 K2 121.3(9) . 2_666
W18 O65 Ce3 159.6(10) . .
W19 O66 W18 121.1(10) . .
W19 O67 Ce4 158.0(10) . .
W19 O68 W20 150.7(11) . .
W20 O69 Ce3 167.4(11) . .
W20 O70 Ce1 142.0(9) . .
W20 O70 K3 109.5(8) . .
Ce1 O70 K3 95.9(6) . .
W21 O72 W20 163.2(10) . .
W21 O73 W22 119.4(10) . .
W21 O74 W23 120.6(11) . .
W29 O75 W21 146.5(12) . .
W22 O76 W21 92.6(7) . .
W22 O76 W23 94.8(7) . .
W23 O76 W21 91.6(7) . .
As3 O76 W21 120.0(9) . .
As3 O76 W22 112.3(9) . .
As3 O76 W23 135.7(10) . .
W22 O77 Ce1 160.4(9) . .
W22 O78 K4 155.3(12) . .
W23 O79 W22 119.3(11) . .
W22 O80 W24 142.6(11) . .
W23 O82 W25 151.6(12) . .
W27 O83 W23 145.4(12) . .
W24 O85 Ce1 160.4(10) . .
W25 O86 W24 117.2(11) . .
W26 O87 W24 120.8(10) . .
W24 O88 W25 94.7(6) . .
W24 O88 W26 92.4(6) . .
W25 O88 W26 91.6(6) . .
As3 O88 W24 115.4(9) . .
As3 O88 W25 134.5(9) . .
As3 O88 W26 118.6(9) . .
W25 O89 K6 113.9(11) . 1_655
W25 O90 W26 120.2(11) . .
W25 O91 K6 92.8(8) . 1_655
W27 O91 W25 149.7(12) . .
W27 O91 K6 103.4(9) . 1_655
W26 O92 K5 101.7(9) . .
W26 O93 K5 100.3(9) . .
W28 O94 W26 147.2(12) . .
W27 O95 K6 106.8(10) . 1_655
W28 O96 W27 122.7(10) . .
W27 O97 W29 119.6(11) . .
W27 O98 W28 91.5(6) . .
W29 O98 W27 95.5(6) . .
W29 O98 W28 92.8(6) . .
As3 O98 W27 132.3(9) . .
As3 O98 W28 118.5(9) . .
As3 O98 W29 117.2(9) . .
W29 O101 W28 121.4(10) . .
W29 O102 Ce4 158.6(12) . .
W29 O103 W20 151.7(11) . .
C6 O104 Ce2 156(3) . .
C5 O106 Ce2 124(2) . 2_776
Ce3 O108 K4 126.8(8) . 2_666
K1 O108 Ce3 99.9(6) . .
K1 O108 K4 98.3(7) . 2_666
C11 O108 Ce3 91.9(17) . .
C11 O108 K1 118.8(18) . .
C11 O108 K4 121.1(18) . 2_666
Ce3 O109 K1 99.9(6) . 2_666
Ce3 O109 K2 128.4(7) . 2_666
K1 O109 K2 97.0(7) 2_666 2_666
C11 O109 Ce3 95.9(18) . .
C11 O109 K1 116.4(18) . 2_666
C11 O109 K2 118.9(18) . 2_666
Ce3 O110 K1 96.4(5) 2_666 2_666
Ce3 O110 K1 97.7(5) 2_666 .
K1 O110 K1 105.6(6) . 2_666
C12 O110 Ce3 94.7(16) . 2_666
C12 O110 K1 128.4(18) . .
C12 O110 K1 122.5(17) . 2_666
Ce1 O111 Ce3 141.2(7) 2_666 2_666
C12 O111 Ce1 124.8(16) . 2_666
C12 O111 Ce3 93.8(15) . 2_666
C1 N1 C4 115(3) . .
C2 N2 Ce2 128(3) . 2_776
C2 N2 C3 113(3) . .
C3 N2 Ce2 119(2) . 2_776
C7 N3 Ce1 124.5(19) . 2_666
C7 N3 C10 117(2) . .
C10 N3 Ce1 118.5(16) . 2_666
C9 N4 C8 117(3) . .
N1 C1 H1 120.6 . .
N1 C1 C2 119(4) . .
C2 C1 H1 120.6 . .
N2 C2 C1 125(4) . .
N2 C2 H2 117.7 . .
C1 C2 H2 117.7 . .
N2 C3 C5 110(3) . .
C4 C3 N2 127(4) . .
C4 C3 C5 122(4) . .
N1 C4 C6 108(3) . .
C3 C4 N1 121(4) . .
C3 C4 C6 132(4) . .
O106 C5 C3 123(4) . .
O107 C5 O106 120(4) . .
O107 C5 C3 117(4) . .
O104 C6 O105 120(4) . .
O104 C6 C4 122(4) . .
O105 C6 C4 117(4) . .
N3 C7 H7 117.5 . .
N3 C7 C8 125(3) . .
C8 C7 H7 117.5 . .
N4 C8 C7 118(3) . .
N4 C8 H8 120.9 . .
C7 C8 H8 120.9 . .
N4 C9 C10 122(2) . .
N4 C9 C11 113(2) . .
C10 C9 C11 125(2) . .
N3 C10 C9 121(2) . .
N3 C10 C12 119(2) . .
C9 C10 C12 121(2) . .
Ce3 C11 K1 79.1(7) . .
Ce3 C11 K1 78.4(7) . 2_666
K1 C11 K1 80.7(6) 2_666 .
O108 C11 Ce3 64.0(16) . .
O108 C11 K1 43.0(14) . .
O108 C11 K1 114.9(19) . 2_666
O108 C11 C9 117(3) . .
O109 C11 Ce3 60.2(15) . .
O109 C11 K1 45.0(14) . 2_666
O109 C11 K1 114.8(19) . .
O109 C11 O108 123(3) . .
O109 C11 C9 119(3) . .
C9 C11 Ce3 168.2(19) . .
C9 C11 K1 110.0(18) . 2_666
C9 C11 K1 110.0(17) . .
O110 C12 Ce3 62.3(14) . 2_666
O110 C12 O111 124(2) . .
O110 C12 C10 121(2) . .
O111 C12 Ce3 61.3(13) . 2_666
O111 C12 C10 116(2) . .
C10 C12 Ce3 176.8(19) . 2_666
Ce1 O1W K3 107.5(7) . .
Ce3 O7W K1 99.9(6) . 2_666
Ce3 O8W K1 101.4(7) . .
K1 O19W K2 94.8(9) . .
K1 O24W K4 93.6(10) . 2_666
K5 O30W K3 126.4(16) . .

loop_
_geom_bond_atom_site_label_1
_geom_bond_atom_site_label_2
_geom_bond_distance
_geom_bond_site_symmetry_2
W1 O1 1.764(18) .
W1 O2 1.737(19) .
W1 O3 1.961(19) .
W1 O4 2.119(19) .
W1 O5 1.887(18) .
W1 O6 2.261(18) .
W2 K5 3.694(9) .
W2 O3 1.933(19) .
W2 O6 2.418(18) .
W2 O7 1.727(18) .
W2 O8 1.73(2) .
W2 O9 2.062(18) .
W2 O10 1.921(19) .
W3 O4 1.840(19) .
W3 O6 2.354(17) .
W3 O9 1.847(18) .
W3 O11 1.74(2) .
W3 O12 1.94(2) .
W3 O13 1.997(19) .
W4 K5 3.803(9) 2_777
W4 O10 1.924(19) .
W4 O14 1.76(2) .
W4 O15 1.75(2) .
W4 O16 2.07(2) .
W4 O17 1.93(2) .
W4 O18 2.335(17) .
W5 O12 1.92(2) .
W5 O16 1.93(2) .
W5 O18 2.324(18) .
W5 O19 1.71(2) .
W5 O20 1.89(2) .
W5 O21 1.912(17) .
W6 K6 3.899(16) .
W6 O17 1.89(2) .
W6 O18 2.366(17) .
W6 O20 2.02(2) .
W6 O22 1.70(2) .
W6 O23 1.78(2) .
W6 O24 1.955(19) .
W7 O13 1.838(19) .
W7 O21 1.932(17) .
W7 O25 1.73(2) .
W7 O26 1.978(18) .
W7 O27 1.864(18) .
W7 O28 2.334(17) .
W8 K6 3.988(18) .
W8 O24 1.90(2) .
W8 O26 1.906(17) .
W8 O28 2.376(17) .
W8 O29 1.741(19) .
W8 O30 1.894(16) .
W8 O31 1.951(18) .
W9 O5 1.955(18) .
W9 O27 2.096(17) .
W9 O28 2.303(18) .
W9 O31 1.921(18) .
W9 O32 1.72(2) .
W9 O33 1.782(18) .
W10 K3 3.718(9) .
W10 O23 2.15(2) .
W10 O30 1.928(16) .
W10 O34 1.723(18) .
W10 O35 1.744(18) .
W10 O37 2.174(19) .
W10 O55 1.925(17) .
W11 K7 3.792(17) .
W11 O36 1.70(2) .
W11 O37 1.778(19) .
W11 O38 2.028(19) .
W11 O39 1.91(2) .
W11 O40 1.965(18) .
W11 O41 2.439(17) .
W12 O38 1.868(19) .
W12 O41 2.404(17) .
W12 O42 1.74(2) .
W12 O43 1.869(18) .
W12 O44 2.02(2) .
W12 O45 1.91(2) .
W13 K4 3.955(10) 2_666
W13 O39 1.98(2) .
W13 O41 2.265(17) .
W13 O43 2.092(18) .
W13 O46 1.716(19) .
W13 O47 1.738(19) .
W13 O48 1.935(19) .
W14 K7 4.007(14) 2_667
W14 O44 1.83(2) .
W14 O49 1.72(2) .
W14 O50 1.985(18) .
W14 O51 1.968(19) .
W14 O52 1.833(19) .
W14 O53 2.287(17) .
W15 K3 3.747(9) .
W15 O40 1.865(18) .
W15 O50 1.920(18) .
W15 O53 2.345(18) .
W15 O54 1.74(2) .
W15 O55 1.915(17) .
W15 O56 1.977(18) .
W16 K3 3.899(9) .
W16 O51 1.921(19) .
W16 O53 2.318(18) .
W16 O56 1.919(18) .
W16 O57 1.72(2) .
W16 O58 1.932(16) .
W16 O59 1.907(18) .
W17 O45 1.91(2) .
W17 O52 1.99(2) .
W17 O60 1.73(2) .
W17 O61 1.81(2) .
W17 O62 1.866(17) .
W17 O63 2.390(16) .
W18 K2 4.028(9) 2_666
W18 O48 1.92(2) .
W18 O61 2.106(19) .
W18 O63 2.248(17) .
W18 O64 1.73(2) .
W18 O65 1.745(17) .
W18 O66 1.984(19) .
W19 O59 1.939(18) .
W19 O62 2.042(17) .
W19 O63 2.429(17) .
W19 O66 1.921(19) .
W19 O67 1.747(18) .
W19 O68 1.775(18) .
W20 K3 3.993(10) .
W20 O58 1.925(17) .
W20 O68 2.177(18) .
W20 O69 1.75(2) .
W20 O70 1.726(17) .
W20 O72 1.906(18) .
W20 O103 2.215(18) .
W21 O71 1.75(2) .
W21 O72 1.892(18) .
W21 O73 1.925(19) .
W21 O74 1.89(2) .
W21 O75 1.95(2) .
W21 O76 2.335(18) .
W22 O73 1.957(19) .
W22 O76 2.301(18) .
W22 O77 1.740(18) .
W22 O78 1.75(2) .
W22 O79 2.12(2) .
W22 O80 1.899(18) .
W23 O74 1.96(2) .
W23 O76 2.334(19) .
W23 O79 1.83(2) .
W23 O81 1.71(2) .
W23 O82 1.89(2) .
W23 O83 1.97(2) .
W24 O80 1.914(19) .
W24 O84 1.75(2) .
W24 O85 1.807(19) .
W24 O86 2.10(2) .
W24 O87 1.97(2) .
W24 O88 2.296(17) .
W25 K6 3.969(16) 1_655
W25 O82 1.94(2) .
W25 O86 1.90(2) .
W25 O88 2.353(18) .
W25 O89 1.73(2) .
W25 O90 1.88(2) .
W25 O91 1.96(2) .
W26 K5 3.783(10) .
W26 O87 1.904(19) .
W26 O88 2.368(18) .
W26 O90 2.02(2) .
W26 O92 1.72(2) .
W26 O93 1.77(2) .
W26 O94 1.96(2) .
W27 O83 1.89(2) .
W27 O91 1.91(2) .
W27 O95 1.70(2) .
W27 O96 1.96(2) .
W27 O97 1.94(2) .
W27 O98 2.337(18) .
W28 O94 1.88(2) .
W28 O96 1.90(2) .
W28 O98 2.386(18) .
W28 O99 1.74(2) .
W28 O100 1.95(2) .
W28 O101 1.941(19) .
W29 O75 1.89(2) .
W29 O97 1.98(2) .
W29 O98 2.236(17) .
W29 O101 1.90(2) .
W29 O102 1.74(2) .
W29 O103 1.751(19) .
Ce1 K3 4.198(8) .
Ce1 O1 2.547(18) .
Ce1 O33 2.506(18) .
Ce1 O34 2.588(19) .
Ce1 O70 2.562(17) .
Ce1 O77 2.544(18) .
Ce1 O85 2.504(19) .
Ce1 O111 2.576(18) 2_666
Ce1 N3 2.66(2) 2_666
Ce1 O1W 2.503(18) .
Ce2 O2 2.534(19) .
Ce2 O104 2.43(3) .
Ce2 O106 2.41(3) 2_776
Ce2 N2 2.67(3) 2_776
Ce2 O2W 2.61(3) .
Ce2 O3W 2.58(3) .
Ce2 O4W 2.68(3) .
Ce2 O5W 2.61(4) .
Ce2 O6W 2.60(3) .
Ce3 O35 2.423(18) .
Ce3 O47 2.504(19) .
Ce3 O65 2.531(17) .
Ce3 O69 2.45(2) .
Ce3 O108 2.75(2) .
Ce3 O109 2.67(2) .
Ce3 O110 2.728(17) 2_666
Ce3 O111 2.700(18) 2_666
Ce3 C11 3.06(3) .
Ce3 C12 3.07(3) 2_666
Ce3 O7W 2.64(2) .
Ce3 O8W 2.65(2) .
Ce4 O11 2.49(2) 1_545
Ce4 O67 2.472(18) .
Ce4 O102 2.49(2) .
Ce4 O9W 2.62(3) .
Ce4 O10W 2.60(3) .
Ce4 O11W 2.60(3) .
Ce4 O12W 2.55(3) .
Ce4 O13W 2.52(3) .
Ce4 O14W 2.54(3) .
As1 O6 1.791(17) .
As1 O18 1.762(18) .
As1 O28 1.802(17) .
As2 O41 1.782(17) .
As2 O53 1.788(18) .
As2 O63 1.797(17) .
As3 O76 1.821(19) .
As3 O88 1.789(18) .
As3 O98 1.785(17) .
K1 O108 2.75(2) .
K1 O109 2.77(2) 2_666
K1 O110 2.804(19) .
K1 O110 2.915(19) 2_666
K1 C11 3.52(3) .
K1 C11 3.51(3) 2_666
K1 O7W 2.80(2) 2_666
K1 O8W 2.78(2) .
K1 O19W 2.79(3) .
K1 O24W 2.76(3) .
K2 O32 2.73(2) .
K2 O64 2.85(2) 2_666
K2 O109 2.85(2) 2_666
K2 O17W 2.77(3) .
K2 O19W 2.92(3) .
K2 O23W 2.79(4) .
K3 O14 3.08(3) .
K3 O34 2.80(2) .
K3 O55 2.961(19) .
K3 O56 2.780(19) .
K3 O58 3.096(19) .
K3 O70 3.07(2) .
K3 O1W 2.70(2) .
K3 O29W 3.01(4) .
K3 O30W 3.26(5) .
K4 O46 2.77(2) 2_666
K4 O78 2.69(2) .
K4 O108 2.84(2) 2_666
K4 O16W 2.81(2) .
K4 O24W 3.03(3) 2_666
K5 O7 2.95(2) .
K5 O8 2.96(2) .
K5 O10 3.10(2) 2_777
K5 O15 2.88(2) 2_777
K5 O92 3.04(2) .
K5 O93 3.04(2) .
K5 O20W 2.86(3) .
K5 O26W 2.85(3) .
K5 O30W 2.84(5) .
K6 K7 4.06(2) .
K6 O22 3.04(3) .
K6 O24 3.08(3) .
K6 O29 3.24(3) .
K6 O36 2.78(3) .
K6 O89 2.94(3) 1_455
K6 O91 3.36(3) 1_455
K6 O95 3.41(3) 1_455
K6 O21W 3.17(4) .
K7 O22 2.78(2) .
K7 O36 2.80(3) .
K7 O40 3.33(3) .
K7 O49 2.75(3) 2_667
K7 O15W 2.84(3) .
O104 C6 1.27(5) .
O105 C6 1.32(4) .
O106 C5 1.29(4) .
O107 C5 1.26(4) .
O108 C11 1.25(3) .
O109 C11 1.25(3) .
O110 C12 1.21(3) .
O111 C12 1.30(3) .
N1 C1 1.37(5) .
N1 C4 1.43(5) .
N2 C2 1.32(4) .
N2 C3 1.38(4) .
N3 C7 1.28(3) .
N3 C10 1.34(3) .
N4 C8 1.36(4) .
N4 C9 1.32(3) .
C1 H1 0.9300 .
C1 C2 1.41(5) .
C2 H2 0.9300 .
C3 C4 1.25(5) .
C3 C5 1.50(5) .
C4 C6 1.46(5) .
C7 H7 0.9300 .
C7 C8 1.42(4) .
C8 H8 0.9300 .
C9 C10 1.43(4) .
C9 C11 1.50(4) .
C10 C12 1.51(4) .
